data_7101342
loop_
_publ_author_name
A.Muller
L.Toma
H.Bogge
M.Henry
E.T.K.Haupt
A.Mix
'F.L. Sousa'

_publ_section_title
;
Different types of reactions inside a porous
nanocapsule/artificial cell: structuring encapsulates being directed by
internal surface deprotonations
;
_journal_issue 32
_journal_name_full 'Chemical Communications'
_journal_paper_doi 10.1039/b604557j
_journal_year 2006
_chemical_formula_sum 'C48 H984 Mo132 N52 O852'
_chemical_formula_weight 28592.95
_chemical_name_systematic
;
?
;
_space_group_IT_number 148
_symmetry_cell_setting rhombohedral
_symmetry_space_group_name_Hall '-R 3'
_symmetry_space_group_name_H-M 'R -3 :H'
_atom_sites_solution_primary direct
_atom_sites_solution_secondary difmap
_audit_creation_method SHELXL-97
_cell_angle_alpha 90.00
_cell_angle_beta 90.00
_cell_angle_gamma 120.00
_cell_formula_units_Z 3
_cell_length_a 32.6616(8)
_cell_length_b 32.6616(8)
_cell_length_c 73.307(3)
_cell_measurement_reflns_used 8088
_cell_measurement_temperature 183(2)
_cell_measurement_theta_max 26.99
_cell_measurement_theta_min 2.49
_cell_volume 67725(3)
_computing_cell_refinement 'SAINT (Bruker AXS, 2001)'
_computing_data_collection 'SMART (Bruker AXS, 2001)'
_computing_data_reduction 'SAINT (Bruker AXS, 2001)'
_computing_molecular_graphics 'DIAMOND 2.1 (Crystal Impact, 2001)'
_computing_publication_material 'SHELXL-97 (Sheldrick, 1997)'
_computing_structure_refinement 'SHELXL-97 (Sheldrick, 1997)'
_computing_structure_solution 'SHELXS-97 (Sheldrick, 1997)'
_diffrn_ambient_temperature 183(2)
_diffrn_measured_fraction_theta_full 0.959
_diffrn_measured_fraction_theta_max 0.959
_diffrn_measurement_device_type 'Bruker AXS SMART 1K'
_diffrn_measurement_method omega-scan
_diffrn_radiation_monochromator graphite
_diffrn_radiation_source 'fine-focus sealed tube'
_diffrn_radiation_type MoK\a
_diffrn_radiation_wavelength 0.71073
_diffrn_reflns_av_R_equivalents 0.0354
_diffrn_reflns_av_sigmaI/netI 0.0307
_diffrn_reflns_limit_h_max 21
_diffrn_reflns_limit_h_min -41
_diffrn_reflns_limit_k_max 41
_diffrn_reflns_limit_k_min -34
_diffrn_reflns_limit_l_max 83
_diffrn_reflns_limit_l_min -93
_diffrn_reflns_number 111107
_diffrn_reflns_theta_full 27.00
_diffrn_reflns_theta_max 27.00
_diffrn_reflns_theta_min 1.47
_diffrn_standards_decay_% 0
_diffrn_standards_interval_count 0
_diffrn_standards_interval_time 0
_diffrn_standards_number 0
_exptl_absorpt_coefficient_mu 1.886
_exptl_absorpt_correction_T_max 0.5191
_exptl_absorpt_correction_T_min 0.4522
_exptl_absorpt_correction_type multi-scan
_exptl_absorpt_process_details 'SADABS 2.10 (Bruker AXS, 2003)'
_exptl_crystal_colour brown
_exptl_crystal_density_diffrn 2.103
_exptl_crystal_density_method 'not measured'
_exptl_crystal_description polyhedral
_exptl_crystal_F_000 41988
_exptl_crystal_size_max 0.50
_exptl_crystal_size_mid 0.40
_exptl_crystal_size_min 0.40
_refine_diff_density_max 1.234
_refine_diff_density_min -0.960
_refine_diff_density_rms 0.176
_refine_ls_extinction_method none
_refine_ls_goodness_of_fit_ref 1.170
_refine_ls_hydrogen_treatment noref
_refine_ls_matrix_type full
_refine_ls_number_parameters 1507
_refine_ls_number_reflns 31558
_refine_ls_number_restraints 0
_refine_ls_restrained_S_all 1.170
_refine_ls_R_factor_all 0.0641
_refine_ls_R_factor_gt 0.0475
_refine_ls_shift/su_max 0.053
_refine_ls_shift/su_mean 0.010
_refine_ls_structure_factor_coef Fsqd
_refine_ls_weighting_details 'calc w=1/[\s^2^(Fo^2^)+(0.0662P)^2^+1174.9880P] where P=(Fo^2^+2Fc^2^)/3'
_refine_ls_weighting_scheme calc
_refine_ls_wR_factor_gt 0.1290
_refine_ls_wR_factor_ref 0.1537
_reflns_number_gt 25654
_reflns_number_total 31558
_reflns_threshold_expression >2sigma(I)
_cod_data_source_file b604557j.txt
_cod_original_sg_symbol_H-M R-3
_cod_database_code 7101342

loop_
_symmetry_equiv_pos_as_xyz
'x, y, z'
'-y, x-y, z'
'-x+y, -x, z'
'x+2/3, y+1/3, z+1/3'
'-y+2/3, x-y+1/3, z+1/3'
'-x+y+2/3, -x+1/3, z+1/3'
'x+1/3, y+2/3, z+2/3'
'-y+1/3, x-y+2/3, z+2/3'
'-x+y+1/3, -x+2/3, z+2/3'
'-x, -y, -z'
'y, -x+y, -z'
'x-y, x, -z'
'-x+2/3, -y+1/3, -z+1/3'
'y+2/3, -x+y+1/3, -z+1/3'
'x-y+2/3, x+1/3, -z+1/3'
'-x+1/3, -y+2/3, -z+2/3'
'y+1/3, -x+y+2/3, -z+2/3'
'x-y+1/3, x+2/3, -z+2/3'

loop_
_atom_site_label
_atom_site_type_symbol
_atom_site_fract_x
_atom_site_fract_y
_atom_site_fract_z
_atom_site_U_iso_or_equiv
_atom_site_adp_type
_atom_site_occupancy
_atom_site_symmetry_multiplicity
_atom_site_calc_flag
_atom_site_refinement_flags
_atom_site_disorder_assembly
_atom_site_disorder_group
Mo1 Mo 0.840512(18) 0.298477(19) 0.006565(7) 0.02921(12) Uani 1 1 d . . .
Mo2 Mo 0.922886(18) 0.359154(19) -0.005939(7) 0.02879(12) Uani 1 1 d . . .
Mo3 Mo 1.14854(2) 0.14934(2) 0.166992(9) 0.0316(2) Uani 0.966(3) 1 d P . .
M3B Mo 1.1404(5) 0.1418(5) 0.1558(3) 0.024(5) Uiso 0.034(3) 1 d P E .
Mo4 Mo 1.07143(2) 0.26341(2) 0.137484(9) 0.0303(2) Uani 0.982(3) 1 d P . .
M4B Mo 1.0660(10) 0.2462(12) 0.1291(5) 0.022(9) Uiso 0.018(3) 1 d P . .
Mo5 Mo 1.17137(2) 0.08403(2) 0.167040(9) 0.0303(2) Uani 0.961(3) 1 d P . .
M5B Mo 1.1635(6) 0.0779(6) 0.1554(3) 0.036(5) Uiso 0.039(3) 1 d P . .
Mo6 Mo 0.89148(2) 0.24438(2) 0.113526(8) 0.0306(2) Uani 0.967(3) 1 d P . .
M6B Mo 0.9001(5) 0.2277(6) 0.1073(2) 0.021(5) Uiso 0.033(3) 1 d P B .
Mo7 Mo 0.68985(2) 0.114980(19) 0.032342(8) 0.0301(2) Uani 0.981(3) 1 d P . .
Mo7B Mo 0.7091(11) 0.1066(10) 0.0299(3) 0.022(9) Uiso 0.019(3) 1 d P . .
Mo8 Mo 0.81709(2) 0.21494(2) 0.093248(8) 0.0308(2) Uani 0.955(3) 1 d P . .
M8B Mo 0.8269(5) 0.1997(6) 0.0876(2) 0.035(5) Uiso 0.045(3) 1 d P B .
Mo9 Mo 0.64571(2) -0.01774(2) 0.092858(8) 0.03261(12) Uani 1 1 d . . .
Mo10 Mo 0.65504(2) -0.07711(2) 0.113325(8) 0.03287(12) Uani 1 1 d . . .
Mo11 Mo 0.59641(2) -0.29437(2) 0.080638(7) 0.03136(12) Uani 1 1 d . . .
Mo12 Mo 0.956494(19) 0.20505(3) 0.144725(13) 0.0282(2) Uani 0.966(4) 1 d P . .
M12B Mo 0.9560(6) 0.1933(8) 0.1370(4) 0.026(6) Uiso 0.034(4) 1 d P . .
Mo13 Mo 0.70761(4) 0.10765(2) 0.076215(11) 0.0291(3) Uani 0.883(5) 1 d P . .
M13B Mo 0.7233(3) 0.1025(2) 0.07336(8) 0.0279(17) Uiso 0.117(5) 1 d P . .
Mo14 Mo 0.56570(2) -0.31622(2) 0.047553(7) 0.03188(12) Uani 1 1 d . . .
Mo15 Mo 0.61782(3) 0.00555(2) 0.045587(9) 0.0286(3) Uani 0.903(4) 1 d P . .
M15B Mo 0.6371(3) 0.0017(2) 0.04347(7) 0.0230(19) Uiso 0.097(4) 1 d P . .
Mo16 Mo 1.02406(2) 0.31594(3) 0.114368(12) 0.0285(3) Uani 0.938(4) 1 d P . .
M16B Mo 1.0215(3) 0.3002(4) 0.10782(18) 0.022(3) Uiso 0.062(4) 1 d P . .
Mo17 Mo 1.17017(3) 0.26159(4) 0.144410(17) 0.0299(3) Uani 0.844(5) 1 d P . .
M17B Mo 1.16391(15) 0.2476(2) 0.13718(9) 0.0274(13) Uiso 0.156(5) 1 d P . .
Mo18 Mo 0.63236(5) 0.05329(2) -0.003850(8) 0.0283(3) Uani 0.892(6) 1 d P . .
M18B Mo 0.6479(3) 0.0479(2) -0.00403(7) 0.0249(18) Uiso 0.108(6) 1 d P . .
Mo19 Mo 1.04650(2) 0.17153(3) 0.163382(16) 0.0290(3) Uani 0.910(5) 1 d P . .
M19B Mo 1.0434(2) 0.1601(3) 0.15563(16) 0.028(2) Uiso 0.090(5) 1 d P . .
Mo20 Mo 0.77573(3) 0.21850(2) 0.045776(9) 0.0287(3) Uani 0.877(4) 1 d P . .
M20B Mo 0.7909(2) 0.20950(18) 0.04391(6) 0.0240(15) Uiso 0.123(4) 1 d P . .
Mo21 Mo 0.64864(3) -0.19505(3) 0.114493(13) 0.0290(3) Uani 0.898(4) 1 d P . .
M21B Mo 0.6649(3) -0.1844(2) 0.10762(12) 0.0264(19) Uiso 0.102(4) 1 d P . .
Mo22 Mo 0.72940(4) 0.18462(3) -0.003669(8) 0.0283(3) Uani 0.902(5) 1 d P . .
M22B Mo 0.7445(3) 0.1771(2) -0.00416(8) 0.025(2) Uiso 0.098(5) 1 d P . .
O1 O 0.74208(16) 0.17772(15) 0.02339(6) 0.0332(10) Uani 1 1 d . . .
O2 O 0.98834(16) 0.12181(16) 0.16708(7) 0.0359(10) Uani 1 1 d . . .
O3 O 1.13851(16) 0.29137(16) 0.12930(6) 0.0329(9) Uani 1 1 d . . .
O4 O 1.08440(15) 0.31161(16) 0.11817(6) 0.0324(9) Uani 1 1 d . . .
O5 O 0.75829(17) 0.15017(17) 0.08876(6) 0.0384(11) Uani 1 1 d . . .
O6 O 0.86644(15) 0.31048(16) -0.01799(6) 0.0346(10) Uani 1 1 d . . .
O7 O 0.68977(18) -0.00853(16) 0.11227(7) 0.0418(11) Uani 1 1 d . . .
O8 O 0.59796(16) -0.01006(15) -0.00472(6) 0.0336(10) Uani 1 1 d . . .
O9 O 0.73335(16) 0.14899(15) 0.05319(6) 0.0336(10) Uani 1 1 d . . .
O10 O 0.64908(17) 0.13038(16) 0.03653(6) 0.0358(10) Uani 1 1 d . . .
O11 O 0.78320(15) 0.24000(16) -0.00430(6) 0.0338(10) Uani 1 1 d . . .
O12 O 0.96228(16) 0.29052(17) 0.10960(7) 0.0371(10) Uani 1 1 d . . .
O13 O 1.08533(16) 0.14843(17) 0.16719(7) 0.0374(10) Uani 1 1 d . . .
O14 O 0.80649(16) 0.22925(17) 0.06695(6) 0.0364(10) Uani 1 1 d . . .
O15 O 0.64651(16) 0.04914(15) 0.02315(6) 0.0342(10) Uani 1 1 d . . .
O16 O 0.83255(17) 0.18449(17) 0.11265(7) 0.0385(11) Uani 1 1 d . . .
O17 O 0.68822(17) 0.11582(15) 0.00495(6) 0.0353(10) Uani 1 1 d . . .
O18 O 0.90132(16) 0.33519(17) 0.01857(6) 0.0363(10) Uani 1 1 d . . .
O19 O 0.91731(17) 0.40761(17) -0.00705(7) 0.0378(10) Uani 1 1 d . . .
O20 O 0.60156(18) -0.33564(18) 0.06280(6) 0.0389(11) Uani 1 1 d . . .
O21 O 0.67443(16) 0.06943(15) 0.05318(6) 0.0332(10) Uani 1 1 d . . .
O22 O 1.00974(15) 0.25689(16) 0.12932(6) 0.0326(9) Uani 1 1 d . . .
O23 O 0.88173(16) 0.26635(18) 0.09018(6) 0.0377(10) Uani 1 1 d . . .
O24 O 1.01793(16) 0.20273(16) 0.14741(6) 0.0332(9) Uani 1 1 d . . .
O25 O 0.62328(18) -0.08484(17) 0.09013(7) 0.0390(11) Uani 1 1 d . . .
O26 O 1.09767(16) 0.22429(16) 0.14752(6) 0.0329(9) Uani 1 1 d . . .
O27 O 0.64883(18) 0.07106(16) -0.02703(6) 0.0379(10) Uani 1 1 d . . .
O28 O 0.68694(18) 0.05359(16) 0.08833(7) 0.0385(11) Uani 1 1 d . . .
O29 O 0.62257(17) -0.01951(16) 0.06670(6) 0.0354(10) Uani 1 1 d . . .
O30 O 0.78989(18) 0.24000(19) 0.10377(7) 0.0411(11) Uani 1 1 d . . .
O31 O 1.05308(16) 0.35751(17) 0.09620(6) 0.0358(10) Uani 1 1 d . . .
O32 O 1.17350(17) 0.21244(17) 0.15337(7) 0.0381(10) Uani 1 1 d . . .
O33 O 0.58854(17) -0.04392(15) 0.03039(6) 0.0355(10) Uani 1 1 d . . .
O34 O 0.71872(17) 0.16502(16) -0.02694(6) 0.0371(10) Uani 1 1 d . . .
O35 O 0.81704(16) 0.26411(16) 0.03101(6) 0.0363(10) Uani 1 1 d . . .
O36 O 0.92416(17) 0.14624(17) 0.15379(7) 0.0374(10) Uani 1 1 d . . .
O37 O 1.11137(17) 0.08136(17) 0.17088(7) 0.0404(11) Uani 1 1 d . . .
O38 O 0.61270(19) -0.08939(19) 0.12893(7) 0.0437(11) Uani 1 1 d . . .
O39 O 1.22261(17) 0.29358(18) 0.13123(7) 0.0388(11) Uani 1 1 d . . .
O40 O 0.57542(17) 0.01946(18) 0.04987(7) 0.0402(11) Uani 1 1 d . . .
O41 O 0.61794(18) -0.23504(17) 0.09631(6) 0.0378(10) Uani 1 1 d . . .
O42 O 0.57600(19) -0.26354(17) 0.06301(6) 0.0376(10) Uani 1 1 d . . .
O43 O 1.03208(18) 0.35165(18) 0.13243(7) 0.0411(11) Uani 1 1 d . . .
O44 O 0.60102(19) -0.01595(18) 0.10358(7) 0.0413(11) Uani 1 1 d . . .
O45 O 1.16606(18) 0.17214(19) 0.18788(7) 0.0421(11) Uani 1 1 d . . .
O46 O 1.19461(19) 0.09089(18) 0.18807(7) 0.0418(11) Uani 1 1 d . . .
O47 O 1.20255(17) 0.14751(17) 0.15669(7) 0.0389(11) Uani 1 1 d . . .
O48 O 0.64232(18) -0.14466(17) 0.10981(7) 0.0374(10) Uani 1 1 d . . .
O49 O 0.50874(19) -0.35767(19) 0.05144(7) 0.0423(11) Uani 1 1 d . . .
O50 O 1.08081(17) 0.29760(17) 0.15563(6) 0.0363(10) Uani 1 1 d . . .
O51 O 0.91406(16) 0.21198(17) 0.13173(7) 0.0365(10) Uani 1 1 d . . .
O52 O 0.88209(18) 0.27656(19) 0.12902(7) 0.0410(11) Uani 1 1 d . . .
O53 O 0.61219(19) -0.22070(18) 0.13243(7) 0.0418(11) Uani 1 1 d . . .
O54 O 0.59006(18) 0.06814(18) -0.00017(7) 0.0414(11) Uani 1 1 d . . .
O55 O 0.73589(18) 0.23599(19) 0.05016(7) 0.0431(11) Uani 1 1 d . . .
O56 O 1.05845(18) 0.21562(18) 0.11218(7) 0.0396(11) Uani 1 1 d . . .
O57 O 0.81547(17) 0.33263(17) 0.00822(7) 0.0386(10) Uani 1 1 d . . .
O58 O 0.7080(2) -0.1588(2) 0.09112(7) 0.0450(12) Uani 1 1 d . . .
O59 O 1.18158(19) 0.29652(19) 0.16303(7) 0.0429(11) Uani 1 1 d . . .
O60 O 0.96431(18) 0.23916(18) 0.16322(7) 0.0399(11) Uani 1 1 d . . .
O61 O 0.54701(18) -0.33048(19) 0.09244(7) 0.0421(11) Uani 1 1 d . . .
O62 O 1.0162(2) 0.2607(2) 0.09084(7) 0.0474(12) Uani 1 1 d . . .
O63 O 0.66647(18) 0.12304(19) 0.08151(7) 0.0434(11) Uani 1 1 d . . .
O64 O 0.76384(19) 0.0863(2) 0.06501(8) 0.0466(12) Uani 1 1 d . . .
O65 O 0.68452(19) -0.00415(19) 0.03822(8) 0.0451(12) Uani 1 1 d . . .
O66 O 1.05502(19) 0.20464(19) 0.18224(7) 0.0431(11) Uani 1 1 d . . .
O67 O 1.0359(2) 0.1320(2) 0.13448(7) 0.0477(12) Uani 1 1 d . . .
O68 O 1.1454(2) 0.2126(2) 0.11779(7) 0.0487(13) Uani 1 1 d . . .
O69 O 0.6418(2) -0.2606(2) 0.03832(7) 0.0500(13) Uani 1 1 d . A .
O70 O 0.9562(2) 0.1621(2) 0.11783(7) 0.0488(13) Uani 1 1 d . . .
O71 O 0.6698(2) -0.2408(2) 0.06732(7) 0.0502(13) Uani 1 1 d . A .
O72 O 0.82445(19) 0.1848(2) 0.03827(8) 0.0465(12) Uani 1 1 d . . .
O73 O 0.6965(2) 0.03789(19) -0.00577(8) 0.0480(12) Uani 1 1 d . . .
O74 O 0.9139(2) 0.2021(2) 0.09401(8) 0.0521(14) Uani 1 1 d . B .
O75 O 0.8480(2) 0.1759(2) 0.07589(8) 0.0537(14) Uani 1 1 d . B .
O76 O 0.9394(2) 0.29729(19) -0.00566(8) 0.0491(13) Uani 1 1 d . C .
O77 O 0.74651(18) 0.09322(18) 0.02641(7) 0.0412(11) Uani 1 1 d . . .
O78 O 0.86698(19) 0.2437(2) 0.00557(8) 0.0499(13) Uani 1 1 d . C .
O79 O 1.1206(2) 0.1243(2) 0.13723(8) 0.0513(13) Uani 1 1 d . E .
O80 O 1.1415(2) 0.0666(2) 0.13732(8) 0.0513(13) Uani 1 1 d . E .
O81 O 0.7157(2) -0.0667(2) 0.09356(8) 0.0544(14) Uani 1 1 d . D .
O82 O 0.7072(2) -0.0138(2) 0.07548(8) 0.0550(14) Uani 1 1 d . D .
O83 O 0.68820(18) 0.20113(18) -0.00003(7) 0.0420(11) Uani 1 1 d . . .
O84 O 0.78358(19) 0.1549(2) -0.00556(8) 0.0479(12) Uani 1 1 d . . .
C1 C 0.6727(3) -0.2382(4) 0.05028(12) 0.045(2) Uani 0.80 1 d P . .
C2 C 0.7197(7) -0.1977(8) 0.0432(3) 0.044(4) Uiso 0.40 1 d P A 1
O85 O 0.7482(8) -0.1704(8) 0.0539(3) 0.082(5) Uiso 0.40 1 d P A 1
O86 O 0.7214(8) -0.1872(8) 0.0265(3) 0.085(6) Uiso 0.40 1 d P A 1
C2B C 0.7270(11) -0.2133(11) 0.0429(4) 0.068(7) Uiso 0.40 1 d P A 2
O85B O 0.7572(8) -0.1941(8) 0.0540(3) 0.079(5) Uiso 0.40 1 d P A 2
O86B O 0.7313(7) -0.2147(7) 0.0267(3) 0.078(5) Uiso 0.40 1 d P A 2
C3 C 0.8860(4) 0.1792(4) 0.08095(15) 0.054(3) Uani 0.80 1 d P . .
C4 C 0.9089(11) 0.1626(11) 0.0666(4) 0.067(7) Uiso 0.40 1 d P B 1
O87 O 0.9505(8) 0.1705(9) 0.0689(3) 0.089(6) Uiso 0.40 1 d P B 1
O88 O 0.8873(8) 0.1456(9) 0.0521(3) 0.089(6) Uiso 0.40 1 d P B 1
C4B C 0.8968(9) 0.1432(10) 0.0715(3) 0.056(5) Uiso 0.40 1 d P B 2
O87B O 0.9314(8) 0.1399(8) 0.0768(3) 0.081(5) Uiso 0.40 1 d P B 2
O88B O 0.8693(8) 0.1168(8) 0.0606(3) 0.087(6) Uiso 0.40 1 d P B 2
C5 C 0.9072(3) 0.2574(3) 0.00009(15) 0.045(2) Uani 0.80 1 d P . .
C6 C 0.9254(9) 0.2212(9) 0.0038(4) 0.054(5) Uiso 0.40 1 d P C 1
O89 O 0.8980(8) 0.1839(8) 0.0112(3) 0.081(5) Uiso 0.40 1 d P C 1
O90 O 0.9674(7) 0.2345(7) 0.0008(3) 0.075(5) Uiso 0.40 1 d P C 1
C6B C 0.9180(9) 0.2159(9) -0.0040(4) 0.058(6) Uiso 0.40 1 d P C 2
O89B O 0.8862(8) 0.1747(8) -0.0019(3) 0.082(5) Uiso 0.40 1 d P C 2
O90B O 0.9553(8) 0.2262(7) -0.0115(3) 0.081(5) Uiso 0.40 1 d P C 2
C7 C 0.7246(4) -0.0388(4) 0.08037(15) 0.055(3) Uani 0.80 1 d P . .
C8 C 0.7702(9) -0.0282(9) 0.0698(3) 0.052(5) Uiso 0.40 1 d P D 1
O91 O 0.7966(9) -0.0430(9) 0.0765(3) 0.098(7) Uiso 0.40 1 d P D 1
O92 O 0.7862(9) 0.0046(9) 0.0583(3) 0.091(6) Uiso 0.40 1 d P D 1
C8B C 0.7528(11) -0.0484(11) 0.0645(4) 0.068(7) Uiso 0.40 1 d P D 2
O91B O 0.7732(8) -0.0695(8) 0.0683(3) 0.080(5) Uiso 0.40 1 d P D 2
O92B O 0.7642(8) -0.0216(8) 0.0508(3) 0.077(5) Uiso 0.40 1 d P D 2
C9 C 1.1242(4) 0.0913(4) 0.13088(13) 0.050(2) Uani 0.80 1 d P . .
C10 C 1.1161(10) 0.0840(10) 0.1096(4) 0.059(6) Uiso 0.40 1 d P E 1
O93 O 1.1236(8) 0.0558(8) 0.1019(3) 0.078(5) Uiso 0.40 1 d P E 1
O94 O 1.1087(9) 0.1140(9) 0.1013(3) 0.093(6) Uiso 0.40 1 d P E 1
C10B C 1.0944(11) 0.0682(11) 0.1134(4) 0.068(7) Uiso 0.40 1 d P E 2
O93B O 1.0931(9) 0.0324(9) 0.1067(3) 0.092(6) Uiso 0.40 1 d P E 2
O94B O 1.0750(8) 0.0888(8) 0.1063(3) 0.086(6) Uiso 0.40 1 d P E 2
O95 O 0.8329(4) -0.1696(4) 0.04872(15) 0.050(3) Uiso 0.50 1 d P . .
O96 O 0.8046(4) -0.0969(4) 0.04868(16) 0.054(3) Uiso 0.50 1 d P . .
O97 O 1.0052(4) 0.2005(4) 0.01202(16) 0.053(3) Uiso 0.50 1 d P . .
O98 O 0.8246(4) -0.2053(4) -0.02559(16) 0.054(3) Uiso 0.50 1 d P . .
O99 O 0.7719(5) -0.1187(5) 0.01303(19) 0.069(4) Uiso 0.50 1 d P . .
O100 O 0.9205(5) -0.1347(5) 0.07202(17) 0.060(3) Uiso 0.50 1 d P . .
O101 O 0.9193(5) 0.1378(5) 0.02535(19) 0.069(4) Uiso 0.50 1 d P . .
O102 O 1.0394(6) -0.0151(6) 0.0860(2) 0.076(4) Uiso 0.50 1 d P . .
O103 O 0.8596(6) 0.0448(6) 0.0497(2) 0.082(4) Uiso 0.50 1 d P . .
O104 O 0.8701(7) -0.0190(7) 0.0714(2) 0.094(5) Uiso 0.50 1 d P . .
O105 O 0.955(2) 0.140(2) 0.0019(8) 0.31(3) Uiso 0.50 1 d P . .
O106 O 0.825(2) -0.123(2) 0.0296(7) 0.28(2) Uiso 0.50 1 d P . .
O107 O 0.4136(5) -0.1545(5) -0.0122(2) 0.066(3) Uiso 0.50 1 d P . .
O108 O 0.5024(5) 0.0054(5) 0.02004(17) 0.129(4) Uiso 1 1 d . . .
O109 O 0.7096(6) 0.2871(6) 0.0244(2) 0.173(6) Uiso 1 1 d . . .
O110 O 1.2934(5) 0.2153(6) 0.1637(2) 0.071(4) Uiso 0.50 1 d P . .
O111 O 0.4662(6) -0.4591(6) 0.0414(2) 0.179(6) Uiso 1 1 d . . .
O112 O 0.9472(7) 0.3808(7) 0.1370(3) 0.093(5) Uiso 0.50 1 d P . .
O113 O 0.7766(6) 0.1462(6) 0.1417(2) 0.081(4) Uiso 0.50 1 d P . .
O114 O 0.6809(7) 0.1878(7) 0.1158(3) 0.098(5) Uiso 0.50 1 d P . .
O115 O 0.8456(7) 0.1016(7) 0.1228(3) 0.103(6) Uiso 0.50 1 d P . .
O116 O 0.5922(9) -0.1687(9) 0.1611(3) 0.122(7) Uiso 0.50 1 d P . .
O117 O 0.6190(11) 0.2388(10) 0.0316(4) 0.291(12) Uiso 1 1 d . . .
O118 O 0.6880(10) 0.2278(9) 0.0834(3) 0.126(8) Uiso 0.50 1 d P . .
O119 O 1.1425(9) 0.2589(9) 0.2014(3) 0.128(8) Uiso 0.50 1 d P . .
O120 O 0.6221(10) -0.1626(10) 0.0675(4) 0.137(8) Uiso 0.50 1 d P . .
O121 O 0.7142(13) 0.3061(13) -0.0105(5) 0.188(13) Uiso 0.50 1 d P . .
O122 O 0.7623(11) 0.3094(11) 0.1139(4) 0.157(10) Uiso 0.50 1 d P . .
O123 O 0.6645(8) -0.3589(8) 0.0421(3) 0.116(7) Uiso 0.50 1 d P . .
O124 O 0.8225(10) 0.2243(10) -0.0416(4) 0.148(9) Uiso 0.50 1 d P . .
O125 O 0.4164(12) -0.1732(12) 0.0264(4) 0.170(11) Uiso 0.50 1 d P . .
O126 O 0.4425(13) -0.4003(13) 0.0836(5) 0.190(13) Uiso 0.50 1 d P . .
O127 O 0.5603(11) -0.1248(11) 0.0569(4) 0.156(10) Uiso 0.50 1 d P . .
O128 O 0.4312(13) -0.3281(13) 0.0398(5) 0.188(13) Uiso 0.50 1 d P . .
O129 O 0.9376(13) 0.4153(12) 0.0393(5) 0.174(12) Uiso 0.50 1 d P . .
O130 O 1.1747(12) -0.1063(11) 0.2470(4) 0.164(11) Uiso 0.50 1 d P . .
O131 O 0.9741(13) 0.3133(12) 0.0665(5) 0.172(11) Uiso 0.50 1 d P . .
O132 O 0.5413(17) -0.4058(17) 0.1217(6) 0.241(19) Uiso 0.50 1 d P . .
O133 O 1.0299(16) 0.4104(16) 0.1628(6) 0.228(17) Uiso 0.50 1 d P . .
O134 O 0.5866(16) -0.2997(16) 0.1604(6) 0.229(17) Uiso 0.50 1 d P . .
O135 O 0.6690(13) -0.4384(13) 0.0594(5) 0.183(12) Uiso 0.50 1 d P . .
O136 O 0.5682(13) -0.1877(13) 0.0783(5) 0.186(13) Uiso 0.50 1 d P . .
O137 O 1.2969(10) 0.1884(10) 0.1688(4) 0.133(8) Uiso 0.50 1 d P . .
O138 O 1.0128(13) 0.0430(13) 0.1573(5) 0.189(13) Uiso 0.50 1 d P . .
O139 O 0.8043(9) 0.1691(9) 0.1503(3) 0.122(7) Uiso 0.50 1 d P . .
O140 O 1.1333(14) 0.2990(15) 0.1960(5) 0.203(14) Uiso 0.50 1 d P . .
O141 O 0.8874(11) 0.2698(12) -0.0496(4) 0.163(11) Uiso 0.50 1 d P . .
O142 O 1.014(2) 0.0545(19) 0.1807(8) 0.27(2) Uiso 0.50 1 d P . .
O143 O 1.0379(14) 0.2994(14) 0.1921(5) 0.195(14) Uiso 0.50 1 d P . .
O144 O 0.9082(14) 0.4360(14) 0.0374(5) 0.193(13) Uiso 0.50 1 d P . .
O145 O 0.7711(16) 0.0828(15) 0.1124(6) 0.223(17) Uiso 0.50 1 d P . .
O146 O 0.6115(13) -0.2622(13) 0.1928(5) 0.188(13) Uiso 0.50 1 d P . .
O147 O 0.675(2) 0.262(2) 0.1301(7) 0.26(2) Uiso 0.50 1 d P . .
O148 O 0.4076(12) -0.1567(12) -0.0006(5) 0.160(11) Uiso 0.50 1 d P . .
O149 O 1.1374(17) -0.0932(17) 0.2631(6) 0.232(18) Uiso 0.50 1 d P . .
O150 O 0.6554(17) 0.2037(17) 0.0741(6) 0.224(17) Uiso 0.50 1 d P . .
O151 O 0.6876(18) 0.0984(19) 0.1280(6) 0.238(19) Uiso 0.50 1 d P . .
O152 O 0.717(3) 0.317(3) 0.1271(10) 0.36(3) Uiso 0.50 1 d P . .
O153 O 1.0189(18) 0.4522(18) 0.0643(7) 0.25(2) Uiso 0.50 1 d P . .
O154 O 0.6955(14) 0.1365(16) 0.1258(5) 0.193(14) Uiso 0.50 1 d P . .
O155 O 0.5304(17) -0.1924(17) 0.1434(6) 0.240(18) Uiso 0.50 1 d P . .
O156 O 1.1918(16) -0.1658(16) 0.2506(6) 0.222(16) Uiso 0.50 1 d P . .
O157 O 0.8616(15) 0.3548(15) 0.1050(5) 0.215(16) Uiso 0.50 1 d P . .
O158 O 0.9560(12) 0.3401(12) 0.1617(5) 0.172(11) Uiso 0.50 1 d P . .
O159 O 0.499(2) -0.278(2) 0.1191(9) 0.33(3) Uiso 0.50 1 d P . .
O160 O 0.6667 0.3333 0.0809(18) 0.38(6) Uiso 0.50 3 d SP . .
O161 O 1.0391(19) 0.3485(18) 0.1766(7) 0.26(2) Uiso 0.50 1 d P . .
O162 O 0.9295(19) 0.3649(19) 0.0943(7) 0.27(2) Uiso 0.50 1 d P . .
O163 O 0.505(2) -0.095(2) 0.0670(7) 0.27(2) Uiso 0.50 1 d P . .
O164 O 0.4729(19) -0.1898(18) 0.0365(7) 0.26(2) Uiso 0.50 1 d P . .
O165 O 0.7095(17) -0.3809(17) 0.0514(6) 0.228(17) Uiso 0.50 1 d P . .
O166 O 0.9677(18) 0.3313(16) 0.1777(7) 0.232(18) Uiso 0.50 1 d P . .
O167 O 0.496(2) -0.257(2) 0.0617(9) 0.32(3) Uiso 0.50 1 d P . .
O168 O 0.6131(18) 0.2153(17) 0.1263(6) 0.234(18) Uiso 0.50 1 d P . .
O169 O 0.852(2) 0.423(2) 0.1147(7) 0.28(2) Uiso 0.50 1 d P . .
O170 O 0.5475(11) -0.3247(11) 0.1361(4) 0.154(10) Uiso 0.50 1 d P . .

loop_
_atom_site_aniso_label
_atom_site_aniso_U_11
_atom_site_aniso_U_22
_atom_site_aniso_U_33
_atom_site_aniso_U_23
_atom_site_aniso_U_13
_atom_site_aniso_U_12
Mo1 0.0222(2) 0.0236(2) 0.0363(3) 0.00006(19) 0.00188(19) 0.0073(2)
Mo2 0.0205(2) 0.0257(3) 0.0358(3) 0.0006(2) 0.00165(19) 0.0083(2)
Mo3 0.0285(3) 0.0283(3) 0.0402(5) 0.0004(2) 0.0006(2) 0.0158(2)
Mo4 0.0251(3) 0.0320(3) 0.0351(4) 0.0029(3) 0.0022(2) 0.0153(2)
Mo5 0.0290(3) 0.0263(3) 0.0370(4) -0.0003(2) 0.0000(2) 0.0147(2)
Mo6 0.0241(3) 0.0305(3) 0.0350(3) -0.0013(2) -0.0033(2) 0.0120(2)
Mo7 0.0286(3) 0.0225(3) 0.0324(3) 0.0004(2) -0.0032(2) 0.0076(2)
Mo8 0.0242(3) 0.0302(3) 0.0339(3) -0.0013(2) -0.0037(2) 0.0106(2)
Mo9 0.0355(3) 0.0266(3) 0.0367(3) 0.0022(2) -0.0039(2) 0.0162(2)
Mo10 0.0363(3) 0.0271(3) 0.0376(3) 0.0018(2) -0.0038(2) 0.0177(2)
Mo11 0.0350(3) 0.0311(3) 0.0315(3) -0.0020(2) -0.0031(2) 0.0192(2)
Mo12 0.0242(3) 0.0277(3) 0.0327(5) 0.0009(3) 0.0009(2) 0.0130(2)
Mo13 0.0268(5) 0.0236(3) 0.0330(4) 0.0004(2) -0.0028(3) 0.0097(3)
Mo14 0.0374(3) 0.0322(3) 0.0313(3) -0.0015(2) -0.0030(2) 0.0214(2)
Mo15 0.0275(4) 0.0221(3) 0.0332(3) 0.0003(2) -0.0027(2) 0.0100(2)
Mo16 0.0235(3) 0.0301(4) 0.0318(4) 0.0009(3) 0.0008(2) 0.0134(2)
Mo17 0.0255(3) 0.0314(4) 0.0344(6) 0.0030(4) 0.0021(3) 0.0153(3)
Mo18 0.0280(5) 0.0205(3) 0.0315(3) -0.0002(2) -0.0012(2) 0.0086(3)
Mo19 0.0251(3) 0.0292(4) 0.0333(6) 0.0006(3) 0.0012(2) 0.0140(3)
Mo20 0.0246(4) 0.0239(3) 0.0322(3) 0.0000(2) -0.0015(2) 0.0080(3)
Mo21 0.0306(4) 0.0260(3) 0.0327(5) -0.0002(3) -0.0010(3) 0.0159(3)
Mo22 0.0248(4) 0.0219(3) 0.0320(3) -0.0004(2) -0.0008(2) 0.0071(3)
O1 0.030(2) 0.025(2) 0.034(2) 0.0001(17) -0.0024(17) 0.0052(18)
O2 0.029(2) 0.029(2) 0.047(3) 0.0022(19) 0.0001(19) 0.013(2)
O3 0.027(2) 0.033(2) 0.041(2) 0.0094(18) 0.0040(18) 0.0168(19)
O4 0.025(2) 0.035(2) 0.037(2) 0.0046(18) 0.0026(17) 0.0155(19)
O5 0.034(2) 0.035(3) 0.038(2) 0.0017(19) -0.0081(19) 0.011(2)
O6 0.024(2) 0.033(2) 0.036(2) -0.0033(18) 0.0003(17) 0.0064(19)
O7 0.043(3) 0.023(2) 0.052(3) 0.003(2) -0.014(2) 0.011(2)
O8 0.033(2) 0.024(2) 0.039(2) -0.0027(17) -0.0029(18) 0.0096(19)
O9 0.029(2) 0.025(2) 0.035(2) 0.0010(17) -0.0042(17) 0.0054(18)
O10 0.035(2) 0.027(2) 0.038(2) -0.0010(18) -0.0033(19) 0.011(2)
O11 0.024(2) 0.026(2) 0.038(2) 0.0013(17) 0.0032(17) 0.0023(18)
O12 0.025(2) 0.038(3) 0.043(3) 0.004(2) -0.0029(18) 0.012(2)
O13 0.029(2) 0.038(3) 0.049(3) 0.003(2) 0.0006(19) 0.019(2)
O14 0.030(2) 0.037(3) 0.034(2) -0.0003(18) -0.0033(18) 0.010(2)
O15 0.034(2) 0.024(2) 0.035(2) 0.0004(17) -0.0041(18) 0.0078(19)
O16 0.029(2) 0.034(2) 0.045(3) 0.005(2) -0.0047(19) 0.010(2)
O17 0.034(2) 0.023(2) 0.036(2) 0.0030(17) -0.0017(18) 0.0037(19)
O18 0.025(2) 0.034(2) 0.038(2) 0.0043(19) -0.0005(18) 0.0057(19)
O19 0.030(2) 0.032(2) 0.048(3) 0.000(2) 0.001(2) 0.013(2)
O20 0.048(3) 0.042(3) 0.039(2) -0.003(2) -0.004(2) 0.031(2)
O21 0.031(2) 0.022(2) 0.036(2) -0.0021(17) -0.0065(18) 0.0055(18)
O22 0.024(2) 0.034(2) 0.040(2) 0.0074(18) 0.0037(17) 0.0145(19)
O23 0.025(2) 0.040(3) 0.040(2) 0.004(2) -0.0028(18) 0.009(2)
O24 0.026(2) 0.031(2) 0.042(2) 0.0050(18) 0.0028(18) 0.0143(19)
O25 0.047(3) 0.029(2) 0.042(3) 0.0011(19) -0.007(2) 0.020(2)
O26 0.026(2) 0.034(2) 0.040(2) 0.0045(18) 0.0050(18) 0.0158(19)
O27 0.041(3) 0.029(2) 0.034(2) 0.0002(18) 0.0015(19) 0.010(2)
O28 0.041(3) 0.028(2) 0.040(3) 0.0021(19) -0.004(2) 0.013(2)
O29 0.039(3) 0.029(2) 0.035(2) 0.0010(18) -0.0031(19) 0.014(2)
O30 0.039(3) 0.044(3) 0.038(3) -0.003(2) -0.001(2) 0.020(2)
O31 0.030(2) 0.040(3) 0.039(2) 0.0067(19) 0.0028(18) 0.018(2)
O32 0.035(2) 0.037(3) 0.048(3) 0.008(2) 0.003(2) 0.022(2)
O33 0.039(3) 0.021(2) 0.040(2) -0.0014(17) -0.0051(19) 0.0106(19)
O34 0.038(3) 0.029(2) 0.034(2) -0.0025(18) -0.0023(19) 0.009(2)
O35 0.029(2) 0.032(2) 0.035(2) 0.0037(18) 0.0020(18) 0.0055(19)
O36 0.030(2) 0.032(2) 0.049(3) 0.005(2) -0.0003(19) 0.014(2)
O37 0.030(2) 0.031(2) 0.058(3) 0.004(2) 0.003(2) 0.014(2)
O38 0.045(3) 0.041(3) 0.050(3) 0.001(2) -0.001(2) 0.025(2)
O39 0.029(2) 0.042(3) 0.047(3) 0.007(2) 0.0067(19) 0.020(2)
O40 0.033(3) 0.037(3) 0.048(3) -0.003(2) -0.003(2) 0.016(2)
O41 0.044(3) 0.035(3) 0.039(2) -0.0069(19) -0.008(2) 0.023(2)
O42 0.051(3) 0.035(2) 0.038(2) -0.0029(19) -0.007(2) 0.029(2)
O43 0.042(3) 0.041(3) 0.041(3) -0.004(2) -0.001(2) 0.022(2)
O44 0.044(3) 0.038(3) 0.044(3) 0.001(2) -0.001(2) 0.021(2)
O45 0.039(3) 0.042(3) 0.049(3) -0.004(2) -0.006(2) 0.024(2)
O46 0.043(3) 0.035(3) 0.046(3) -0.004(2) -0.004(2) 0.019(2)
O47 0.034(3) 0.034(2) 0.054(3) 0.007(2) 0.008(2) 0.021(2)
O48 0.043(3) 0.032(2) 0.045(3) -0.0003(19) -0.005(2) 0.024(2)
O49 0.045(3) 0.045(3) 0.041(3) 0.001(2) -0.001(2) 0.025(2)
O50 0.033(2) 0.035(2) 0.041(3) 0.0035(19) -0.0010(19) 0.017(2)
O51 0.029(2) 0.035(2) 0.044(3) 0.0023(19) -0.0021(19) 0.015(2)
O52 0.037(3) 0.045(3) 0.041(3) -0.001(2) -0.001(2) 0.020(2)
O53 0.044(3) 0.039(3) 0.042(3) -0.001(2) 0.003(2) 0.021(2)
O54 0.042(3) 0.037(3) 0.048(3) 0.000(2) -0.001(2) 0.022(2)
O55 0.038(3) 0.043(3) 0.051(3) 0.003(2) 0.001(2) 0.022(2)
O56 0.036(3) 0.040(3) 0.043(3) 0.000(2) 0.002(2) 0.019(2)
O57 0.032(2) 0.031(2) 0.051(3) 0.000(2) 0.004(2) 0.015(2)
O58 0.048(3) 0.047(3) 0.043(3) 0.005(2) 0.005(2) 0.026(3)
O59 0.043(3) 0.043(3) 0.041(3) -0.004(2) -0.002(2) 0.020(2)
O60 0.039(3) 0.042(3) 0.041(3) 0.000(2) 0.005(2) 0.021(2)
O61 0.040(3) 0.043(3) 0.045(3) -0.001(2) -0.002(2) 0.022(2)
O62 0.049(3) 0.050(3) 0.045(3) -0.006(2) -0.001(2) 0.026(3)
O63 0.038(3) 0.042(3) 0.053(3) -0.002(2) 0.001(2) 0.022(2)
O64 0.043(3) 0.048(3) 0.054(3) 0.002(2) 0.001(2) 0.027(3)
O65 0.042(3) 0.042(3) 0.055(3) -0.001(2) 0.002(2) 0.024(2)
O66 0.042(3) 0.041(3) 0.045(3) -0.007(2) -0.002(2) 0.020(2)
O67 0.047(3) 0.049(3) 0.050(3) -0.006(2) -0.002(2) 0.025(3)
O68 0.047(3) 0.055(3) 0.048(3) -0.006(2) 0.001(2) 0.029(3)
O69 0.043(3) 0.054(3) 0.045(3) 0.000(2) -0.006(2) 0.018(3)
O70 0.050(3) 0.046(3) 0.048(3) -0.010(2) -0.002(2) 0.023(3)
O71 0.046(3) 0.052(3) 0.045(3) 0.001(2) 0.000(2) 0.018(3)
O72 0.039(3) 0.047(3) 0.055(3) -0.006(2) -0.001(2) 0.023(2)
O73 0.043(3) 0.041(3) 0.058(3) -0.002(2) 0.002(2) 0.020(2)
O74 0.050(3) 0.056(3) 0.052(3) -0.018(3) -0.007(2) 0.027(3)
O75 0.047(3) 0.064(4) 0.060(3) -0.014(3) -0.009(3) 0.035(3)
O76 0.042(3) 0.033(3) 0.072(4) 0.007(2) 0.009(3) 0.018(2)
O77 0.037(3) 0.036(3) 0.044(3) -0.001(2) -0.002(2) 0.013(2)
O78 0.039(3) 0.042(3) 0.071(4) 0.006(3) 0.010(3) 0.022(2)
O79 0.060(4) 0.053(3) 0.050(3) -0.010(2) -0.008(3) 0.035(3)
O80 0.059(4) 0.055(3) 0.048(3) 0.000(2) -0.007(3) 0.034(3)
O81 0.056(4) 0.056(4) 0.056(3) 0.019(3) 0.012(3) 0.031(3)
O82 0.053(3) 0.060(4) 0.065(4) 0.008(3) 0.005(3) 0.038(3)
O83 0.035(3) 0.039(3) 0.051(3) -0.003(2) -0.001(2) 0.018(2)
O84 0.041(3) 0.044(3) 0.060(3) 0.001(2) 0.005(2) 0.022(2)
C1 0.031(4) 0.049(5) 0.035(4) 0.005(4) 0.003(3) 0.004(4)
C3 0.048(6) 0.065(7) 0.060(6) -0.029(5) -0.014(5) 0.037(5)
C5 0.038(5) 0.026(4) 0.075(7) 0.008(4) 0.018(4) 0.019(4)
C7 0.054(6) 0.065(7) 0.059(6) 0.022(5) 0.020(5) 0.041(6)
C9 0.065(7) 0.057(6) 0.043(5) -0.013(4) -0.018(5) 0.041(6)

loop_
_atom_type_symbol
_atom_type_description
_atom_type_scat_dispersion_real
_atom_type_scat_dispersion_imag
_atom_type_scat_source
O O 0.0106 0.0060 'International Tables Vol C Tables 4.2.6.8 and 6.1.1.4'
Mo Mo -1.6832 0.6857 'International Tables Vol C Tables 4.2.6.8 and 6.1.1.4'
C C 0.0033 0.0016 'International Tables Vol C Tables 4.2.6.8 and 6.1.1.4'
H H 0.0000 0.0000 'International Tables Vol C Tables 4.2.6.8 and 6.1.1.4'
N N 0.0061 0.0033 'International Tables Vol C Tables 4.2.6.8 and 6.1.1.4'

loop_
_geom_angle_atom_site_label_1
_geom_angle_atom_site_label_2
_geom_angle_atom_site_label_3
_geom_angle
_geom_angle_site_symmetry_1
_geom_angle_site_symmetry_3
O57 Mo1 O18 104.1(2) . .
O57 Mo1 O6 103.9(2) . .
O18 Mo1 O6 95.00(19) . .
O57 Mo1 O35 97.3(2) . .
O18 Mo1 O35 85.93(19) . .
O6 Mo1 O35 157.9(2) . .
O57 Mo1 O11 97.2(2) . .
O18 Mo1 O11 157.7(2) . .
O6 Mo1 O11 86.04(18) . .
O35 Mo1 O11 84.97(18) . .
O57 Mo1 O78 173.3(2) . .
O18 Mo1 O78 80.3(2) . .
O6 Mo1 O78 80.5(2) . .
O35 Mo1 O78 77.8(2) . .
O11 Mo1 O78 77.9(2) . .
O57 Mo1 Mo2 100.47(16) . .
O18 Mo1 Mo2 48.41(13) . .
O6 Mo1 Mo2 48.33(13) . .
O35 Mo1 Mo2 133.74(13) . .
O11 Mo1 Mo2 133.76(13) . .
O78 Mo1 Mo2 86.24(13) . .
O19 Mo2 O6 104.1(2) . .
O19 Mo2 O18 103.6(2) . .
O6 Mo2 O18 94.94(19) . .
O19 Mo2 O33 97.6(2) . 11_665
O6 Mo2 O33 86.19(18) . 11_665
O18 Mo2 O33 157.8(2) . 11_665
O19 Mo2 O8 96.7(2) . 11_665
O6 Mo2 O8 158.3(2) . 11_665
O18 Mo2 O8 86.30(18) . 11_665
O33 Mo2 O8 84.72(18) 11_665 11_665
O19 Mo2 O76 173.5(2) . .
O6 Mo2 O76 80.3(2) . .
O18 Mo2 O76 80.7(2) . .
O33 Mo2 O76 77.7(2) 11_665 .
O8 Mo2 O76 78.5(2) 11_665 .
O19 Mo2 Mo1 100.23(16) . .
O6 Mo2 Mo1 48.36(13) . .
O18 Mo2 Mo1 48.32(13) . .
O33 Mo2 Mo1 133.95(13) 11_665 .
O8 Mo2 Mo1 134.09(13) 11_665 .
O76 Mo2 Mo1 86.32(13) . .
M3B Mo3 O45 171.5(10) . .
M3B Mo3 O47 77.1(10) . .
O45 Mo3 O47 104.8(2) . .
M3B Mo3 O37 83.3(10) . .
O45 Mo3 O37 104.7(2) . .
O47 Mo3 O37 94.6(2) . .
M3B Mo3 O13 80.6(10) . .
O45 Mo3 O13 96.8(2) . .
O47 Mo3 O13 157.5(2) . .
O37 Mo3 O13 86.2(2) . .
M3B Mo3 O32 74.7(10) . .
O45 Mo3 O32 97.0(2) . .
O47 Mo3 O32 86.1(2) . .
O37 Mo3 O32 157.3(2) . .
O13 Mo3 O32 84.82(19) . .
M3B Mo3 O79 4.3(11) . .
O45 Mo3 O79 172.7(2) . .
O47 Mo3 O79 80.2(2) . .
O37 Mo3 O79 80.0(2) . .
O13 Mo3 O79 77.8(2) . .
O32 Mo3 O79 77.8(2) . .
M3B Mo3 Mo5 86.5(10) . .
O45 Mo3 Mo5 100.96(18) . .
O47 Mo3 Mo5 48.42(14) . .
O37 Mo3 Mo5 48.09(14) . .
O13 Mo3 Mo5 133.73(14) . .
O32 Mo3 Mo5 133.91(14) . .
O79 Mo3 Mo5 86.32(14) . .
M3B Mo3 M5B 67.8(11) . .
O45 Mo3 M5B 119.6(4) . .
O47 Mo3 M5B 46.0(4) . .
O37 Mo3 M5B 49.5(4) . .
O13 Mo3 M5B 126.6(4) . .
O32 Mo3 M5B 123.5(4) . .
O79 Mo3 M5B 67.7(4) . .
Mo5 Mo3 M5B 18.7(4) . .
Mo3 M3B O79 173.2(17) . .
Mo3 M3B O47 77.4(11) . .
O79 M3B O47 107.4(9) . .
Mo3 M3B O32 80.9(11) . .
O79 M3B O32 103.9(9) . .
O47 M3B O32 87.4(7) . .
Mo3 M3B O37 71.9(10) . .
O79 M3B O37 102.8(9) . .
O47 M3B O37 91.9(7) . .
O32 M3B O37 152.2(11) . .
Mo3 M3B O13 75.4(10) . .
O79 M3B O13 100.0(9) . .
O47 M3B O13 152.6(11) . .
O32 M3B O13 85.0(6) . .
O37 M3B O13 82.9(6) . .
Mo3 M3B C9 151.3(14) . .
O79 M3B C9 27.8(5) . .
O47 M3B C9 87.2(7) . .
O32 M3B C9 122.9(9) . .
O37 M3B C9 84.8(7) . .
O13 M3B C9 118.9(8) . .
Mo3 M3B M5B 94.0(12) . .
O79 M3B M5B 85.8(9) . .
O47 M3B M5B 50.0(5) . .
O32 M3B M5B 136.8(8) . .
O37 M3B M5B 53.0(5) . .
O13 M3B M5B 135.4(8) . .
C9 M3B M5B 57.9(6) . .
Mo3 M3B Mo5 74.8(10) . .
O79 M3B Mo5 104.8(8) . .
O47 M3B Mo5 46.6(4) . .
O32 M3B Mo5 131.4(8) . .
O37 M3B Mo5 46.1(3) . .
O13 M3B Mo5 126.8(7) . .
C9 M3B Mo5 77.0(5) . .
M5B M3B Mo5 19.2(4) . .
M4B Mo4 O50 177(2) . .
M4B Mo4 O3 84.1(19) . .
O50 Mo4 O3 98.1(2) . .
M4B Mo4 O4 83.8(19) . .
O50 Mo4 O4 98.2(2) . .
O3 Mo4 O4 71.05(17) . .
M4B Mo4 O26 81.3(19) . .
O50 Mo4 O26 98.1(2) . .
O3 Mo4 O26 71.36(17) . .
O4 Mo4 O26 140.68(18) . .
M4B Mo4 O22 80.6(19) . .
O50 Mo4 O22 98.5(2) . .
O3 Mo4 O22 140.49(18) . .
O4 Mo4 O22 71.26(17) . .
O26 Mo4 O22 140.28(18) . .
M4B Mo4 O24 78.8(19) . .
O50 Mo4 O24 98.6(2) . .
O3 Mo4 O24 140.59(18) . .
O4 Mo4 O24 140.32(18) . .
O26 Mo4 O24 71.12(18) . .
O22 Mo4 O24 70.86(18) . .
M4B Mo4 O56 3(2) . .
O50 Mo4 O56 179.9(2) . .
O3 Mo4 O56 81.80(19) . .
O4 Mo4 O56 81.90(19) . .
O26 Mo4 O56 81.78(18) . .
O22 Mo4 O56 81.63(18) . .
O24 Mo4 O56 81.38(19) . .
Mo4 M4B O56 176(3) . .
Mo4 M4B O24 78(2) . .
O56 M4B O24 105.4(17) . .
Mo4 M4B O26 76(2) . .
O56 M4B O26 104.6(17) . .
O24 M4B O26 70.3(9) . .
Mo4 M4B O22 77(2) . .
O56 M4B O22 104.7(16) . .
O24 M4B O22 70.3(9) . .
O26 M4B O22 135.7(17) . .
Mo4 M4B O3 74(2) . .
O56 M4B O3 103.0(16) . .
O24 M4B O3 135.0(17) . .
O26 M4B O3 69.2(9) . .
O22 M4B O3 133.3(17) . .
Mo4 M4B O4 74(2) . .
O56 M4B O4 103.3(15) . .
O24 M4B O4 135.0(17) . .
O26 M4B O4 133.0(17) . .
O22 M4B O4 69.3(9) . .
O3 M4B O4 68.2(9) . .
Mo4 M4B O50 1.8(15) . .
O56 M4B O50 177.8(18) . .
O24 M4B O50 76.7(12) . .
O26 M4B O50 75.7(12) . .
O22 M4B O50 76.2(12) . .
O3 M4B O50 75.1(12) . .
O4 M4B O50 75.2(12) . .
Mo4 M4B M12B 92(2) . .
O56 M4B M12B 91.4(14) . .
O24 M4B M12B 38.8(6) . .
O26 M4B M12B 108.9(11) . .
O22 M4B M12B 38.4(6) . .
O3 M4B M12B 165.6(19) . .
O4 M4B M12B 107.4(11) . .
O50 M4B M12B 90.6(11) . .
Mo4 M4B M19B 91(2) . .
O56 M4B M19B 91.6(13) . .
O24 M4B M19B 38.4(5) . .
O26 M4B M19B 38.7(5) . .
O22 M4B M19B 108.4(10) . .
O3 M4B M19B 107.6(10) . .
O4 M4B M19B 165.1(18) . .
O50 M4B M19B 89.9(10) . .
M12B M4B M19B 73.0(6) . .
Mo4 M4B M16B 89(2) . .
O56 M4B M16B 89.8(12) . .
O24 M4B M16B 107.8(11) . .
O26 M4B M16B 165.5(18) . .
O22 M4B M16B 37.9(5) . .
O3 M4B M16B 106.5(10) . .
O4 M4B M16B 38.7(5) . .
O50 M4B M16B 89.9(10) . .
M12B M4B M16B 71.7(7) . .
M19B M4B M16B 144.7(9) . .
M5B Mo5 O46 166.9(10) . .
M5B Mo5 O37 87.6(10) . .
O46 Mo5 O37 104.6(2) . .
M5B Mo5 O47 78.7(10) . .
O46 Mo5 O47 104.7(2) . .
O37 Mo5 O47 94.8(2) . .
M5B Mo5 O2 78.5(10) . 3_765
O46 Mo5 O2 97.2(2) . 3_765
O37 Mo5 O2 86.2(2) . 3_765
O47 Mo5 O2 157.1(2) . 3_765
M5B Mo5 O36 71.0(10) . 3_765
O46 Mo5 O36 96.4(2) . 3_765
O37 Mo5 O36 158.1(2) . 3_765
O47 Mo5 O36 85.86(19) . 3_765
O2 Mo5 O36 84.92(19) 3_765 3_765
M5B Mo5 O80 7.1(10) . .
O46 Mo5 O80 172.5(2) . .
O37 Mo5 O80 80.5(2) . .
O47 Mo5 O80 80.1(2) . .
O2 Mo5 O80 77.4(2) 3_765 .
O36 Mo5 O80 78.0(2) 3_765 .
M5B Mo5 Mo3 90.9(10) . .
O46 Mo5 Mo3 100.85(18) . .
O37 Mo5 Mo3 48.37(14) . .
O47 Mo5 Mo3 48.35(14) . .
O2 Mo5 Mo3 133.98(13) 3_765 .
O36 Mo5 Mo3 133.76(14) 3_765 .
O80 Mo5 Mo3 86.67(14) . .
M5B Mo5 M3B 72.2(11) . .
O46 Mo5 M3B 119.5(4) . .
O37 Mo5 M3B 49.2(4) . .
O47 Mo5 M3B 46.5(4) . .
O2 Mo5 M3B 126.2(4) 3_765 .
O36 Mo5 M3B 124.1(4) 3_765 .
O80 Mo5 M3B 68.0(4) . .
Mo3 Mo5 M3B 18.7(4) . .
Mo5 M5B O80 168.6(16) . .
Mo5 M5B O36 83.7(11) . 3_765
O80 M5B O36 107.6(10) . 3_765
Mo5 M5B O47 75.4(11) . .
O80 M5B O47 106.5(10) . .
O36 M5B O47 87.9(7) 3_765 .
Mo5 M5B O2 76.7(11) . 3_765
O80 M5B O2 101.2(9) . 3_765
O36 M5B O2 87.1(7) 3_765 3_765
O47 M5B O2 152.0(11) . 3_765
Mo5 M5B O37 67.5(10) . .
O80 M5B O37 101.1(9) . .
O36 M5B O37 150.8(11) 3_765 .
O47 M5B O37 89.3(7) . .
O2 M5B O37 81.9(6) 3_765 .
Mo5 M5B C9 144.2(14) . .
O80 M5B C9 28.1(5) . .
O36 M5B C9 126.1(9) 3_765 .
O47 M5B C9 85.5(7) . .
O2 M5B C9 119.3(8) 3_765 .
O37 M5B C9 82.6(6) . .
Mo5 M5B M3B 88.6(12) . .
O80 M5B M3B 84.6(9) . .
O36 M5B M3B 136.6(9) 3_765 .
O47 M5B M3B 48.9(5) . .
O2 M5B M3B 132.3(8) 3_765 .
O37 M5B M3B 50.8(5) . .
C9 M5B M3B 56.6(6) . .
Mo5 M5B Mo3 70.4(10) . .
O80 M5B Mo3 102.6(8) . .
O36 M5B Mo3 130.0(8) 3_765 .
O47 M5B Mo3 45.1(4) . .
O2 M5B Mo3 124.8(7) 3_765 .
O37 M5B Mo3 45.0(3) . .
C9 M5B Mo3 74.6(5) . .
M3B M5B Mo3 18.2(4) . .
M6B Mo6 O52 168.1(10) . .
M6B Mo6 O23 86.1(9) . .
O52 Mo6 O23 104.5(2) . .
M6B Mo6 O16 79.5(10) . .
O52 Mo6 O16 104.7(2) . .
O23 Mo6 O16 94.6(2) . .
M6B Mo6 O12 77.6(10) . .
O52 Mo6 O12 97.3(2) . .
O23 Mo6 O12 86.45(19) . .
O16 Mo6 O12 156.9(2) . .
M6B Mo6 O51 72.7(9) . .
O52 Mo6 O51 96.2(2) . .
O23 Mo6 O51 158.4(2) . .
O16 Mo6 O51 86.16(19) . .
O12 Mo6 O51 84.64(19) . .
M6B Mo6 O74 5.5(9) . .
O52 Mo6 O74 172.4(2) . .
O23 Mo6 O74 80.6(2) . .
O16 Mo6 O74 80.2(2) . .
O12 Mo6 O74 77.2(2) . .
O51 Mo6 O74 78.2(2) . .
M6B Mo6 Mo8 90.2(9) . .
O52 Mo6 Mo8 100.95(17) . .
O23 Mo6 Mo8 48.28(14) . .
O16 Mo6 Mo8 48.18(14) . .
O12 Mo6 Mo8 134.07(13) . .
O51 Mo6 Mo8 133.89(13) . .
O74 Mo6 Mo8 86.67(14) . .
M6B Mo6 M8B 72.2(10) . .
O52 Mo6 M8B 118.9(5) . .
O23 Mo6 M8B 48.9(3) . .
O16 Mo6 M8B 46.5(3) . .
O12 Mo6 M8B 126.4(4) . .
O51 Mo6 M8B 124.8(4) . .
O74 Mo6 M8B 68.7(4) . .
Mo8 Mo6 M8B 18.0(4) . .
Mo6 M6B O74 171.4(15) . .
Mo6 M6B O16 75.2(10) . .
O74 M6B O16 105.7(9) . .
Mo6 M6B O51 82.8(10) . .
O74 M6B O51 105.7(9) . .
O16 M6B O51 87.4(6) . .
Mo6 M6B O12 78.3(10) . .
O74 M6B O12 100.9(8) . .
O16 M6B O12 153.4(11) . .
O51 M6B O12 86.8(6) . .
Mo6 M6B O23 69.5(10) . .
O74 M6B O23 101.9(8) . .
O16 M6B O23 89.8(6) . .
O51 M6B O23 151.9(10) . .
O12 M6B O23 83.3(6) . .
Mo6 M6B C3 146.5(13) . .
O74 M6B C3 27.6(4) . .
O16 M6B C3 84.8(6) . .
O51 M6B C3 123.5(9) . .
O12 M6B C3 119.7(8) . .
O23 M6B C3 84.0(6) . .
Mo6 M6B M8B 89.1(11) . .
O74 M6B M8B 85.4(8) . .
O16 M6B M8B 48.9(5) . .
O51 M6B M8B 136.0(8) . .
O12 M6B M8B 133.7(8) . .
O23 M6B M8B 50.7(5) . .
C3 M6B M8B 57.8(6) . .
Mo6 M6B Mo8 71.5(9) . .
O74 M6B Mo8 102.8(7) . .
O16 M6B Mo8 45.3(3) . .
O51 M6B Mo8 130.0(7) . .
O12 M6B Mo8 126.6(7) . .
O23 M6B Mo8 45.3(3) . .
C3 M6B Mo8 75.3(5) . .
M8B M6B Mo8 17.6(4) . .
Mo7B Mo7 O10 177.3(19) . .
Mo7B Mo7 O9 84.4(18) . .
O10 Mo7 O9 98.3(2) . .
Mo7B Mo7 O17 79.3(17) . .
O10 Mo7 O17 98.6(2) . .
O9 Mo7 O17 140.49(18) . .
Mo7B Mo7 O15 79.5(18) . .
O10 Mo7 O15 98.2(2) . .
O9 Mo7 O15 140.75(18) . .
O17 Mo7 O15 70.73(18) . .
Mo7B Mo7 O1 82.4(18) . .
O10 Mo7 O1 98.7(2) . .
O9 Mo7 O1 71.26(18) . .
O17 Mo7 O1 71.02(17) . .
O15 Mo7 O1 139.97(18) . .
Mo7B Mo7 O21 82.6(18) . .
O10 Mo7 O21 98.1(2) . .
O9 Mo7 O21 71.13(17) . .
O17 Mo7 O21 140.35(18) . .
O15 Mo7 O21 71.43(17) . .
O1 Mo7 O21 140.54(18) . .
Mo7B Mo7 O77 2.5(19) . .
O10 Mo7 O77 179.7(2) . .
O9 Mo7 O77 81.97(19) . .
O17 Mo7 O77 81.28(19) . .
O15 Mo7 O77 81.55(19) . .
O1 Mo7 O77 81.47(19) . .
O21 Mo7 O77 81.92(19) . .
Mo7 Mo7B O77 176(3) . .
Mo7 Mo7B O17 77.2(19) . .
O77 Mo7B O17 105.8(15) . .
Mo7 Mo7B O15 77(2) . .
O77 Mo7B O15 106.1(16) . .
O17 Mo7B O15 70.1(9) . .
Mo7 Mo7B O1 74.5(19) . .
O77 Mo7B O1 104.1(15) . .
O17 Mo7B O1 69.6(9) . .
O15 Mo7B O1 134.6(16) . .
Mo7 Mo7B O21 74.3(18) . .
O77 Mo7B O21 104.6(15) . .
O17 Mo7B O21 134.8(16) . .
O15 Mo7B O21 69.9(9) . .
O1 Mo7B O21 132.3(16) . .
Mo7 Mo7B O9 72.6(18) . .
O77 Mo7B O9 103.6(15) . .
O17 Mo7B O9 133.2(16) . .
O15 Mo7B O9 133.3(16) . .
O1 Mo7B O9 68.4(9) . .
O21 Mo7B O9 68.3(8) . .
Mo7 Mo7B O10 1.8(13) . .
O77 Mo7B O10 178.0(17) . .
O17 Mo7B O10 75.8(11) . .
O15 Mo7B O10 75.5(11) . .
O1 Mo7B O10 75.2(11) . .
O21 Mo7B O10 74.8(11) . .
O9 Mo7B O10 74.4(11) . .
Mo7 Mo7B M18B 91.1(19) . .
O77 Mo7B M18B 92.8(12) . .
O17 Mo7B M18B 39.1(5) . .
O15 Mo7B M18B 37.7(5) . .
O1 Mo7B M18B 108.4(10) . .
O21 Mo7B M18B 107.3(10) . .
O9 Mo7B M18B 163.6(17) . .
O10 Mo7B M18B 89.2(9) . .
Mo7 Mo7B M15B 90.8(19) . .
O77 Mo7B M15B 90.6(12) . .
O17 Mo7B M15B 108.6(10) . .
O15 Mo7B M15B 38.9(5) . .
O1 Mo7B M15B 165.2(17) . .
O21 Mo7B M15B 38.9(5) . .
O9 Mo7B M15B 106.7(10) . .
O10 Mo7B M15B 90.1(9) . .
M18B Mo7B M15B 72.1(6) . .
Mo7 Mo7B M22B 89.6(19) . .
O77 Mo7B M22B 91.3(12) . .
O17 Mo7B M22B 38.3(5) . .
O15 Mo7B M22B 108.1(10) . .
O1 Mo7B M22B 38.1(5) . .
O21 Mo7B M22B 163.9(17) . .
O9 Mo7B M22B 106.3(10) . .
O10 Mo7B M22B 89.2(9) . .
M18B Mo7B M22B 73.4(6) . .
M15B Mo7B M22B 145.5(9) . .
M8B Mo8 O30 172.1(10) . .
M8B Mo8 O16 77.4(10) . .
O30 Mo8 O16 104.6(2) . .
M8B Mo8 O23 83.1(10) . .
O30 Mo8 O23 104.1(2) . .
O16 Mo8 O23 94.5(2) . .
M8B Mo8 O5 75.2(10) . .
O30 Mo8 O5 97.3(2) . .
O16 Mo8 O5 86.48(19) . .
O23 Mo8 O5 157.5(2) . .
M8B Mo8 O14 79.9(10) . .
O30 Mo8 O14 97.5(2) . .
O16 Mo8 O14 157.1(2) . .
O23 Mo8 O14 85.92(19) . .
O5 Mo8 O14 84.64(18) . .
M8B Mo8 O75 3.7(10) . .
O30 Mo8 O75 173.2(2) . .
O16 Mo8 O75 80.0(2) . .
O23 Mo8 O75 80.3(2) . .
O5 Mo8 O75 77.8(2) . .
O14 Mo8 O75 77.4(2) . .
M8B Mo8 Mo6 86.4(10) . .
O30 Mo8 Mo6 100.57(17) . .
O16 Mo8 Mo6 48.19(14) . .
O23 Mo8 Mo6 48.20(14) . .
O5 Mo8 Mo6 134.10(13) . .
O14 Mo8 Mo6 133.49(13) . .
O75 Mo8 Mo6 86.25(14) . .
M8B Mo8 M6B 68.1(10) . .
O30 Mo8 M6B 118.8(4) . .
O16 Mo8 M6B 46.3(3) . .
O23 Mo8 M6B 49.1(3) . .
O5 Mo8 M6B 124.4(4) . .
O14 Mo8 M6B 126.0(3) . .
O75 Mo8 M6B 68.0(4) . .
Mo6 Mo8 M6B 18.3(4) . .
Mo8 M8B O75 174.3(16) . .
Mo8 M8B O16 78.0(10) . .
O75 M8B O16 106.0(9) . .
Mo8 M8B O5 81.4(11) . .
O75 M8B O5 102.6(9) . .
O16 M8B O5 87.9(6) . .
Mo8 M8B O23 72.9(10) . .
O75 M8B O23 102.6(9) . .
O16 M8B O23 92.3(6) . .
O5 M8B O23 153.7(11) . .
Mo8 M8B O14 77.1(10) . .
O75 M8B O14 99.1(8) . .
O16 M8B O14 154.8(11) . .
O5 M8B O14 85.3(6) . .
O23 M8B O14 83.5(6) . .
Mo8 M8B C3 152.0(13) . .
O75 M8B C3 27.4(4) . .
O16 M8B C3 85.8(7) . .
O5 M8B C3 121.1(9) . .
O23 M8B C3 85.2(6) . .
O14 M8B C3 118.3(8) . .
Mo8 M8B O30 5.3(7) . .
O75 M8B O30 174.5(9) . .
O16 M8B O30 79.4(6) . .
O5 M8B O30 76.3(6) . .
O23 M8B O30 77.8(6) . .
O14 M8B O30 75.4(6) . .
C3 M8B O30 156.9(7) . .
Mo8 M8B M6B 94.3(12) . .
O75 M8B M6B 85.4(8) . .
O16 M8B M6B 50.1(5) . .
O5 M8B M6B 137.4(7) . .
O23 M8B M6B 52.5(5) . .
O14 M8B M6B 135.3(7) . .
C3 M8B M6B 58.0(6) . .
O30 M8B M6B 99.0(7) . .
Mo8 M8B Mo6 75.6(10) . .
O75 M8B Mo6 104.1(8) . .
O16 M8B Mo6 46.6(3) . .
O5 M8B Mo6 132.0(7) . .
O23 M8B Mo6 46.5(3) . .
O14 M8B Mo6 128.0(7) . .
C3 M8B Mo6 76.7(5) . .
O30 M8B Mo6 80.3(5) . .
M6B M8B Mo6 18.7(4) . .
O44 Mo9 O7 104.0(2) . .
O44 Mo9 O25 104.0(2) . .
O7 Mo9 O25 94.7(2) . .
O44 Mo9 O29 97.1(2) . .
O7 Mo9 O29 157.8(2) . .
O25 Mo9 O29 86.91(19) . .
O44 Mo9 O28 97.1(2) . .
O7 Mo9 O28 85.86(19) . .
O25 Mo9 O28 158.0(2) . .
O29 Mo9 O28 84.49(18) . .
O44 Mo9 O82 173.0(2) . .
O7 Mo9 O82 80.8(2) . .
O25 Mo9 O82 80.4(2) . .
O29 Mo9 O82 77.6(2) . .
O28 Mo9 O82 77.9(2) . .
O44 Mo9 Mo10 100.62(17) . .
O7 Mo9 Mo10 48.23(14) . .
O25 Mo9 Mo10 48.21(14) . .
O29 Mo9 Mo10 134.49(13) . .
O28 Mo9 Mo10 133.48(14) . .
O82 Mo9 Mo10 86.36(15) . .
O38 Mo10 O7 103.8(2) . .
O38 Mo10 O25 104.0(2) . .
O7 Mo10 O25 94.6(2) . .
O38 Mo10 O48 97.4(2) . .
O7 Mo10 O48 157.7(2) . .
O25 Mo10 O48 86.70(19) . .
O38 Mo10 O39 97.0(2) . 2_645
O7 Mo10 O39 86.3(2) . 2_645
O25 Mo10 O39 158.0(2) . 2_645
O48 Mo10 O39 84.35(19) . 2_645
O38 Mo10 O81 172.9(2) . .
O7 Mo10 O81 81.0(2) . .
O25 Mo10 O81 80.5(2) . .
O48 Mo10 O81 77.3(2) . .
O39 Mo10 O81 77.9(2) 2_645 .
O38 Mo10 Mo9 100.50(18) . .
O7 Mo10 Mo9 48.09(14) . .
O25 Mo10 Mo9 48.25(14) . .
O48 Mo10 Mo9 134.29(14) . .
O39 Mo10 Mo9 133.79(14) 2_645 .
O81 Mo10 Mo9 86.55(14) . .
O61 Mo11 O20 104.2(2) . .
O61 Mo11 O42 104.3(2) . .
O20 Mo11 O42 94.7(2) . .
O61 Mo11 O31 97.2(2) . 2_645
O20 Mo11 O31 86.44(19) . 2_645
O42 Mo11 O31 157.4(2) . 2_645
O61 Mo11 O41 97.5(2) . .
O20 Mo11 O41 157.5(2) . .
O42 Mo11 O41 85.86(19) . .
O31 Mo11 O41 84.66(19) 2_645 .
O61 Mo11 O71 173.6(2) . .
O20 Mo11 O71 80.1(2) . .
O42 Mo11 O71 79.9(2) . .
O31 Mo11 O71 78.1(2) 2_645 .
O41 Mo11 O71 77.9(2) . .
O61 Mo11 Mo14 100.66(18) . .
O20 Mo11 Mo14 48.23(14) . .
O42 Mo11 Mo14 48.30(14) . .
O31 Mo11 Mo14 134.04(13) 2_645 .
O41 Mo11 Mo14 133.54(14) . .
O71 Mo11 Mo14 85.79(14) . .
M12B Mo12 O60 173.1(15) . .
M12B Mo12 O51 80.1(14) . .
O60 Mo12 O51 102.4(2) . .
M12B Mo12 O36 82.5(14) . .
O60 Mo12 O36 102.9(2) . .
O51 Mo12 O36 104.7(2) . .
M12B Mo12 O22 77.2(14) . .
O60 Mo12 O22 96.4(2) . .
O51 Mo12 O22 89.6(2) . .
O36 Mo12 O22 152.7(2) . .
M12B Mo12 O24 78.8(14) . .
O60 Mo12 O24 96.8(2) . .
O51 Mo12 O24 152.8(2) . .
O36 Mo12 O24 89.3(2) . .
O22 Mo12 O24 69.10(17) . .
M12B Mo12 O70 1.9(14) . .
O60 Mo12 O70 172.7(2) . .
O51 Mo12 O70 82.0(2) . .
O36 Mo12 O70 81.4(2) . .
O22 Mo12 O70 77.67(19) . .
O24 Mo12 O70 77.16(19) . .
Mo12 M12B O70 177(2) . .
Mo12 M12B O51 78.0(17) . .
O70 M12B O51 104.6(12) . .
Mo12 M12B O36 75.9(16) . .
O70 M12B O36 102.6(12) . .
O51 M12B O36 102.6(10) . .
Mo12 M12B O22 83.6(16) . .
O70 M12B O22 97.1(11) . .
O51 M12B O22 90.5(8) . .
O36 M12B O22 152.6(15) . .
Mo12 M12B O24 82.1(16) . .
O70 M12B O24 95.7(11) . .
O51 M12B O24 153.7(16) . .
O36 M12B O24 88.8(8) . .
O22 M12B O24 70.2(6) . .
Mo12 M12B O60 4.9(10) . .
O70 M12B O60 174.2(10) . .
O51 M12B O60 79.9(11) . .
O36 M12B O60 79.7(11) . .
O22 M12B O60 79.0(9) . .
O24 M12B O60 79.0(9) . .
Mo12 M12B M4B 98.4(17) . .
O70 M12B M4B 80.6(11) . .
O51 M12B M4B 128.7(9) . .
O36 M12B M4B 126.5(9) . .
O22 M12B M4B 38.9(6) . .
O24 M12B M4B 38.4(6) . .
O60 M12B M4B 93.7(10) . .
M13B Mo13 O63 174.2(5) . .
M13B Mo13 O28 82.0(5) . .
O63 Mo13 O28 102.5(3) . .
M13B Mo13 O5 79.8(5) . .
O63 Mo13 O5 102.4(3) . .
O28 Mo13 O5 104.9(2) . .
M13B Mo13 O21 79.8(5) . .
O63 Mo13 O21 96.5(2) . .
O28 Mo13 O21 89.1(2) . .
O5 Mo13 O21 153.3(2) . .
M13B Mo13 O9 77.8(5) . .
O63 Mo13 O9 96.7(2) . .
O28 Mo13 O9 152.5(2) . .
O5 Mo13 O9 89.79(19) . .
O21 Mo13 O9 69.13(17) . .
M13B Mo13 O64 2.0(5) . .
O63 Mo13 O64 173.3(2) . .
O28 Mo13 O64 81.3(2) . .
O5 Mo13 O64 81.8(2) . .
O21 Mo13 O64 77.9(2) . .
O9 Mo13 O64 77.88(19) . .
Mo13 M13B O64 177.3(7) . .
Mo13 M13B O5 79.4(6) . .
O64 M13B O5 103.3(5) . .
Mo13 M13B O28 77.2(6) . .
O64 M13B O28 101.9(5) . .
O5 M13B O28 103.7(4) . .
Mo13 M13B O9 83.9(6) . .
O64 M13B O9 96.1(4) . .
O5 M13B O9 90.9(3) . .
O28 M13B O9 153.4(6) . .
Mo13 M13B O21 82.0(6) . .
O64 M13B O21 95.4(4) . .
O5 M13B O21 154.6(6) . .
O28 M13B O21 88.7(3) . .
O9 M13B O21 70.1(2) . .
Mo13 M13B O63 4.2(4) . .
O64 M13B O63 174.3(4) . .
O5 M13B O63 81.0(4) . .
O28 M13B O63 80.4(4) . .
O9 M13B O63 80.0(4) . .
O21 M13B O63 79.3(4) . .
O49 Mo14 O20 104.1(2) . .
O49 Mo14 O42 104.2(2) . .
O20 Mo14 O42 95.0(2) . .
O49 Mo14 O27 96.8(2) . 12_545
O20 Mo14 O27 85.70(19) . 12_545
O42 Mo14 O27 158.1(2) . 12_545
O49 Mo14 O34 97.5(2) . 12_545
O20 Mo14 O34 157.3(2) . 12_545
O42 Mo14 O34 86.18(19) . 12_545
O27 Mo14 O34 84.96(19) 12_545 12_545
O49 Mo14 O69 172.8(2) . .
O20 Mo14 O69 80.7(2) . .
O42 Mo14 O69 80.4(2) . .
O27 Mo14 O69 78.0(2) 12_545 .
O34 Mo14 O69 77.2(2) 12_545 .
O49 Mo14 Mo11 100.53(17) . .
O20 Mo14 Mo11 48.37(14) . .
O42 Mo14 Mo11 48.48(13) . .
O27 Mo14 Mo11 133.54(14) 12_545 .
O34 Mo14 Mo11 134.02(14) 12_545 .
O69 Mo14 Mo11 86.66(13) . .
M15B Mo15 O40 175.0(5) . .
M15B Mo15 O29 79.8(4) . .
O40 Mo15 O29 103.4(2) . .
M15B Mo15 O33 80.1(5) . .
O40 Mo15 O33 102.6(2) . .
O29 Mo15 O33 104.7(2) . .
M15B Mo15 O21 79.2(5) . .
O40 Mo15 O21 96.8(2) . .
O29 Mo15 O21 89.44(19) . .
O33 Mo15 O21 152.4(2) . .
M15B Mo15 O15 79.2(5) . .
O40 Mo15 O15 96.5(2) . .
O29 Mo15 O15 152.6(2) . .
O33 Mo15 O15 88.85(19) . .
O21 Mo15 O15 69.43(17) . .
M15B Mo15 O65 2.2(5) . .
O40 Mo15 O65 172.8(2) . .
O29 Mo15 O65 81.0(2) . .
O33 Mo15 O65 81.5(2) . .
O21 Mo15 O65 77.35(19) . .
O15 Mo15 O65 77.55(19) . .
Mo15 M15B O65 176.9(7) . .
Mo15 M15B O29 77.2(5) . .
O65 M15B O29 104.4(5) . .
Mo15 M15B O33 77.0(5) . .
O65 M15B O33 105.0(4) . .
O29 M15B O33 103.2(4) . .
Mo15 M15B O21 80.7(5) . .
O65 M15B O21 96.7(4) . .
O29 M15B O21 89.3(3) . .
O33 M15B O21 151.1(5) . .
Mo15 M15B O15 80.8(5) . .
O65 M15B O15 96.8(4) . .
O29 M15B O15 151.8(5) . .
O33 M15B O15 88.6(3) . .
O21 M15B O15 69.8(3) . .
Mo15 M15B O40 3.5(3) . .
O65 M15B O40 173.4(4) . .
O29 M15B O40 79.5(4) . .
O33 M15B O40 78.9(4) . .
O21 M15B O40 77.9(3) . .
O15 M15B O40 77.8(3) . .
Mo15 M15B Mo7B 96.9(8) . .
O65 M15B Mo7B 80.0(7) . .
O29 M15B Mo7B 128.0(5) . .
O33 M15B Mo7B 126.1(5) . .
O21 M15B Mo7B 39.5(5) . .
O15 M15B Mo7B 38.2(5) . .
O40 M15B Mo7B 93.4(7) . .
M16B Mo16 O43 173.2(7) . .
M16B Mo16 O12 80.1(7) . .
O43 Mo16 O12 102.8(2) . .
M16B Mo16 O31 82.4(7) . .
O43 Mo16 O31 102.6(2) . .
O12 Mo16 O31 104.6(2) . .
M16B Mo16 O22 77.3(7) . .
O43 Mo16 O22 96.5(2) . .
O12 Mo16 O22 89.7(2) . .
O31 Mo16 O22 152.8(2) . .
M16B Mo16 O4 78.6(7) . .
O43 Mo16 O4 96.7(2) . .
O12 Mo16 O4 152.6(2) . .
O31 Mo16 O4 89.48(19) . .
O22 Mo16 O4 68.98(17) . .
M16B Mo16 O62 0.9(9) . .
O43 Mo16 O62 173.4(2) . .
O12 Mo16 O62 80.8(2) . .
O31 Mo16 O62 81.6(2) . .
O22 Mo16 O62 77.92(19) . .
O4 Mo16 O62 78.12(19) . .
Mo16 M16B O62 178.8(13) . .
Mo16 M16B O12 78.1(9) . .
O62 M16B O12 102.8(7) . .
Mo16 M16B O31 76.1(9) . .
O62 M16B O31 102.8(6) . .
O12 M16B O31 102.6(5) . .
Mo16 M16B O22 83.6(8) . .
O62 M16B O22 97.3(6) . .
O12 M16B O22 90.5(4) . .
O31 M16B O22 152.8(8) . .
Mo16 M16B O4 82.4(8) . .
O62 M16B O4 96.9(6) . .
O12 M16B O4 154.0(8) . .
O31 M16B O4 89.2(4) . .
O22 M16B O4 70.2(3) . .
Mo16 M16B O43 4.8(5) . .
O62 M16B O43 175.4(5) . .
O12 M16B O43 80.3(6) . .
O31 M16B O43 79.7(6) . .
O22 M16B O43 79.2(5) . .
O4 M16B O43 79.1(5) . .
Mo16 M16B M4B 99.1(11) . .
O62 M16B M4B 81.1(8) . .
O12 M16B M4B 127.8(6) . .
O31 M16B M4B 127.7(6) . .
O22 M16B M4B 38.2(6) . .
O4 M16B M4B 39.3(6) . .
O43 M16B M4B 94.3(8) . .
M17B Mo17 O59 175.3(4) . .
M17B Mo17 O39 81.1(4) . .
O59 Mo17 O39 102.6(3) . .
M17B Mo17 O32 79.1(4) . .
O59 Mo17 O32 102.5(3) . .
O39 Mo17 O32 104.7(2) . .
M17B Mo17 O3 80.9(4) . .
O59 Mo17 O3 96.2(2) . .
O39 Mo17 O3 89.6(2) . .
O32 Mo17 O3 153.1(2) . .
M17B Mo17 O26 79.3(4) . .
O59 Mo17 O26 96.3(2) . .
O39 Mo17 O26 152.8(2) . .
O32 Mo17 O26 89.8(2) . .
O3 Mo17 O26 68.87(18) . .
M17B Mo17 O68 2.7(4) . .
O59 Mo17 O68 173.1(2) . .
O39 Mo17 O68 81.6(2) . .
O32 Mo17 O68 81.4(2) . .
O3 Mo17 O68 78.2(2) . .
O26 Mo17 O68 77.95(19) . .
Mo17 M17B O68 176.3(5) . .
Mo17 M17B O32 79.6(4) . .
O68 M17B O32 103.7(4) . .
Mo17 M17B O39 77.6(4) . .
O68 M17B O39 103.1(4) . .
O32 M17B O39 104.0(3) . .
Mo17 M17B O26 82.2(4) . .
O68 M17B O26 96.0(3) . .
O32 M17B O26 90.4(3) . .
O39 M17B O26 152.4(4) . .
Mo17 M17B O3 80.7(4) . .
O68 M17B O3 95.7(3) . .
O32 M17B O3 153.3(4) . .
O39 M17B O3 89.0(3) . .
O26 M17B O3 69.2(2) . .
Mo17 M17B O59 3.4(3) . .
O68 M17B O59 173.4(3) . .
O32 M17B O59 80.7(3) . .
O39 M17B O59 80.3(3) . .
O26 M17B O59 79.0(3) . .
O3 M17B O59 78.6(3) . .
M18B Mo18 O54 172.1(5) . .
M18B Mo18 O27 85.1(5) . .
O54 Mo18 O27 102.3(3) . .
M18B Mo18 O8 78.4(6) . .
O54 Mo18 O8 101.8(2) . .
O27 Mo18 O8 104.7(2) . .
M18B Mo18 O17 80.9(5) . .
O54 Mo18 O17 96.4(2) . .
O27 Mo18 O17 90.1(2) . .
O8 Mo18 O17 153.3(2) . .
M18B Mo18 O15 75.9(5) . .
O54 Mo18 O15 96.2(2) . .
O27 Mo18 O15 153.7(2) . .
O8 Mo18 O15 89.44(19) . .
O17 Mo18 O15 69.15(17) . .
M18B Mo18 O73 4.4(6) . .
O54 Mo18 O73 173.0(2) . .
O27 Mo18 O73 81.9(2) . .
O8 Mo18 O73 82.2(2) . .
O17 Mo18 O73 77.9(2) . .
O15 Mo18 O73 78.1(2) . .
Mo18 M18B O73 174.1(8) . .
Mo18 M18B O8 81.7(7) . .
O73 M18B O8 103.4(6) . .
Mo18 M18B O27 75.4(6) . .
O73 M18B O27 100.2(5) . .
O8 M18B O27 103.2(4) . .
Mo18 M18B O15 86.6(6) . .
O73 M18B O15 96.2(5) . .
O8 M18B O15 91.8(3) . .
O27 M18B O15 154.3(6) . .
Mo18 M18B O17 81.8(6) . .
O73 M18B O17 94.2(4) . .
O8 M18B O17 156.3(6) . .
O27 M18B O17 88.8(3) . .
O15 M18B O17 70.4(3) . .
Mo18 M18B O54 5.8(4) . .
O73 M18B O54 174.0(4) . .
O8 M18B O54 82.0(5) . .
O27 M18B O54 80.9(5) . .
O15 M18B O54 80.8(4) . .
O17 M18B O54 79.9(4) . .
Mo18 M18B Mo7B 99.8(9) . .
O73 M18B Mo7B 79.5(8) . .
O8 M18B Mo7B 129.3(5) . .
O27 M18B Mo7B 126.4(5) . .
O15 M18B Mo7B 38.4(5) . .
O17 M18B Mo7B 38.7(5) . .
O54 M18B Mo7B 95.1(7) . .
M19B Mo19 O66 175.4(6) . .
M19B Mo19 O13 80.6(6) . .
O66 Mo19 O13 102.5(2) . .
M19B Mo19 O2 79.8(6) . .
O66 Mo19 O2 102.5(2) . .
O13 Mo19 O2 104.3(2) . .
M19B Mo19 O24 79.1(6) . .
O66 Mo19 O24 96.8(2) . .
O13 Mo19 O24 152.7(2) . .
O2 Mo19 O24 89.8(2) . .
M19B Mo19 O26 79.6(6) . .
O66 Mo19 O26 97.0(2) . .
O13 Mo19 O26 89.5(2) . .
O2 Mo19 O26 152.9(2) . .
O24 Mo19 O26 69.09(18) . .
M19B Mo19 O67 1.9(6) . .
O66 Mo19 O67 173.5(2) . .
O13 Mo19 O67 81.6(2) . .
O2 Mo19 O67 81.1(2) . .
O24 Mo19 O67 77.66(19) . .
O26 Mo19 O67 77.95(19) . .
Mo19 M19B O67 177.4(8) . .
Mo19 M19B O2 79.1(7) . .
O67 M19B O2 102.7(6) . .
Mo19 M19B O13 78.2(7) . .
O67 M19B O13 103.1(6) . .
O2 M19B O13 103.5(4) . .
Mo19 M19B O24 82.4(7) . .
O67 M19B O24 95.7(5) . .
O2 M19B O24 90.3(4) . .
O13 M19B O24 153.4(7) . .
Mo19 M19B O26 81.9(7) . .
O67 M19B O26 95.8(5) . .
O2 M19B O26 154.1(7) . .
O13 M19B O26 89.5(4) . .
O24 M19B O26 69.7(3) . .
Mo19 M19B O66 3.3(4) . .
O67 M19B O66 174.1(4) . .
O2 M19B O66 80.8(5) . .
O13 M19B O66 80.5(5) . .
O24 M19B O66 79.4(4) . .
O26 M19B O66 79.4(4) . .
Mo19 M19B M4B 97.1(10) . .
O67 M19B M4B 80.3(8) . .
O2 M19B M4B 127.3(6) . .
O13 M19B M4B 127.3(6) . .
O24 M19B M4B 37.8(5) . .
O26 M19B M4B 38.5(6) . .
O66 M19B M4B 93.8(8) . .
M20B Mo20 O55 175.7(4) . .
M20B Mo20 O14 78.9(4) . .
O55 Mo20 O14 102.7(2) . .
M20B Mo20 O35 80.5(4) . .
O55 Mo20 O35 102.7(2) . .
O14 Mo20 O35 104.3(2) . .
M20B Mo20 O1 80.4(4) . .
O55 Mo20 O1 96.8(2) . .
O14 Mo20 O1 152.7(2) . .
O35 Mo20 O1 89.58(19) . .
M20B Mo20 O9 79.4(4) . .
O55 Mo20 O9 96.6(2) . .
O14 Mo20 O9 89.4(2) . .
O35 Mo20 O9 153.0(2) . .
O1 Mo20 O9 69.40(17) . .
M20B Mo20 O72 3.0(4) . .
O55 Mo20 O72 173.1(2) . .
O14 Mo20 O72 81.5(2) . .
O35 Mo20 O72 81.2(2) . .
O1 Mo20 O72 77.44(19) . .
O9 Mo20 O72 77.9(2) . .
Mo20 M20B O72 175.7(6) . .
Mo20 M20B O14 78.4(4) . .
O72 M20B O14 105.3(4) . .
Mo20 M20B O35 77.0(4) . .
O72 M20B O35 103.9(4) . .
O14 M20B O35 103.2(3) . .
Mo20 M20B O9 80.9(4) . .
O72 M20B O9 97.0(4) . .
O14 M20B O9 89.6(3) . .
O35 M20B O9 151.4(5) . .
Mo20 M20B O1 79.9(4) . .
O72 M20B O1 96.0(3) . .
O14 M20B O1 151.9(5) . .
O35 M20B O1 88.9(3) . .
O9 M20B O1 69.5(2) . .
Mo20 M20B O55 3.0(3) . .
O72 M20B O55 173.1(3) . .
O14 M20B O55 79.6(3) . .
O35 M20B O55 79.3(3) . .
O9 M20B O55 78.1(3) . .
O1 M20B O55 77.9(3) . .
M21B Mo21 O53 175.4(5) . .
M21B Mo21 O41 80.3(5) . .
O53 Mo21 O41 102.7(2) . .
M21B Mo21 O48 79.2(5) . .
O53 Mo21 O48 103.2(2) . .
O41 Mo21 O48 104.4(2) . .
M21B Mo21 O3 79.1(5) . 2_645
O53 Mo21 O3 96.9(2) . 2_645
O41 Mo21 O3 152.3(2) . 2_645
O48 Mo21 O3 89.7(2) . 2_645
M21B Mo21 O4 80.0(5) . 2_645
O53 Mo21 O4 96.5(2) . 2_645
O41 Mo21 O4 89.5(2) . 2_645
O48 Mo21 O4 152.5(2) . 2_645
O3 Mo21 O4 68.84(17) 2_645 2_645
M21B Mo21 O58 2.5(5) . .
O53 Mo21 O58 173.0(2) . .
O41 Mo21 O58 81.3(2) . .
O48 Mo21 O58 81.2(2) . .
O3 Mo21 O58 77.45(19) 2_645 .
O4 Mo21 O58 77.61(19) 2_645 .
Mo21 M21B O58 176.5(7) . .
Mo21 M21B O48 78.7(6) . .
O58 M21B O48 104.0(5) . .
Mo21 M21B O41 77.6(6) . .
O58 M21B O41 103.7(5) . .
O48 M21B O41 103.6(4) . .
Mo21 M21B O3 81.6(5) . 2_645
O58 M21B O3 96.1(4) . 2_645
O48 M21B O3 90.1(3) . 2_645
O41 M21B O3 152.1(5) . 2_645
Mo21 M21B O4 80.8(5) . 2_645
O58 M21B O4 95.9(4) . 2_645
O48 M21B O4 152.7(5) . 2_645
O41 M21B O4 89.2(3) . 2_645
O3 M21B O4 69.2(3) 2_645 2_645
Mo21 M21B O53 3.3(4) . .
O58 M21B O53 173.3(4) . .
O48 M21B O53 80.4(4) . .
O41 M21B O53 79.7(4) . .
O3 M21B O53 78.8(4) 2_645 .
O4 M21B O53 78.3(4) 2_645 .
M22B Mo22 O83 173.5(5) . .
M22B Mo22 O11 80.4(5) . .
O83 Mo22 O11 102.5(2) . .
M22B Mo22 O34 82.1(5) . .
O83 Mo22 O34 102.6(2) . .
O11 Mo22 O34 104.7(2) . .
M22B Mo22 O17 79.1(5) . .
O83 Mo22 O17 96.3(2) . .
O11 Mo22 O17 152.8(2) . .
O34 Mo22 O17 89.9(2) . .
M22B Mo22 O1 77.3(5) . .
O83 Mo22 O1 96.8(2) . .
O11 Mo22 O1 89.20(19) . .
O34 Mo22 O1 152.8(2) . .
O17 Mo22 O1 69.06(17) . .
M22B Mo22 O84 1.4(6) . .
O83 Mo22 O84 172.9(2) . .
O11 Mo22 O84 81.8(2) . .
O34 Mo22 O84 81.5(2) . .
O17 Mo22 O84 77.8(2) . .
O1 Mo22 O84 77.5(2) . .
Mo22 M22B O84 178.1(8) . .
Mo22 M22B O11 78.5(6) . .
O84 M22B O11 103.4(5) . .
Mo22 M22B O34 77.1(6) . .
O84 M22B O34 102.1(5) . .
O11 M22B O34 103.1(4) . .
Mo22 M22B O1 84.3(6) . .
O84 M22B O1 95.9(5) . .
O11 M22B O1 90.2(3) . .
O34 M22B O1 154.3(6) . .
Mo22 M22B O17 82.6(6) . .
O84 M22B O17 95.7(5) . .
O11 M22B O17 154.0(6) . .
O34 M22B O17 89.7(3) . .
O1 M22B O17 70.2(3) . .
Mo22 M22B O83 4.7(4) . .
O84 M22B O83 174.3(4) . .
O11 M22B O83 80.7(5) . .
O34 M22B O83 80.5(5) . .
O1 M22B O83 80.0(4) . .
O17 M22B O83 79.2(4) . .
Mo22 M22B Mo7B 99.1(9) . .
O84 M22B Mo7B 79.9(7) . .
O11 M22B Mo7B 128.6(5) . .
O34 M22B Mo7B 126.7(5) . .
O1 M22B Mo7B 39.2(5) . .
O17 M22B Mo7B 38.0(5) . .
O83 M22B Mo7B 94.5(7) . .
Mo7 O1 M22B 109.5(3) . .
Mo7 O1 Mo20 107.9(2) . .
M22B O1 Mo20 142.6(3) . .
Mo7 O1 M20B 108.9(2) . .
M22B O1 M20B 135.3(4) . .
Mo20 O1 M20B 19.7(2) . .
Mo7 O1 Mo22 108.1(2) . .
M22B O1 Mo22 18.4(3) . .
Mo20 O1 Mo22 140.4(2) . .
M20B O1 Mo22 142.8(3) . .
Mo7 O1 Mo7B 23.1(10) . .
M22B O1 Mo7B 102.7(8) . .
Mo20 O1 Mo7B 110.7(7) . .
M20B O1 Mo7B 103.6(8) . .
Mo22 O1 Mo7B 108.9(7) . .
Mo19 O2 M19B 21.1(4) . .
Mo19 O2 Mo5 154.7(3) . 2_645
M19B O2 Mo5 149.0(4) . 2_645
Mo19 O2 M5B 141.9(6) . 2_645
M19B O2 M5B 127.0(7) . 2_645
Mo5 O2 M5B 24.8(5) 2_645 2_645
Mo4 O3 M21B 109.8(3) . 3_765
Mo4 O3 Mo21 108.5(2) . 3_765
M21B O3 Mo21 19.3(3) 3_765 3_765
Mo4 O3 Mo17 108.5(2) . .
M21B O3 Mo17 141.5(3) 3_765 .
Mo21 O3 Mo17 139.9(2) 3_765 .
Mo4 O3 M17B 109.2(2) . .
M21B O3 M17B 134.4(3) 3_765 .
Mo21 O3 M17B 142.1(3) 3_765 .
Mo17 O3 M17B 18.49(18) . .
Mo4 O3 M4B 22.4(11) . .
M21B O3 M4B 104.2(8) 3_765 .
Mo21 O3 M4B 110.7(8) 3_765 .
Mo17 O3 M4B 109.4(8) . .
M17B O3 M4B 102.8(8) . .
Mo4 O4 M16B 108.8(3) . .
Mo4 O4 M21B 109.3(3) . 3_765
M16B O4 M21B 134.8(4) . 3_765
Mo4 O4 Mo21 108.4(2) . 3_765
M16B O4 Mo21 142.6(3) . 3_765
M21B O4 Mo21 19.3(3) 3_765 3_765
Mo4 O4 Mo16 108.4(2) . .
M16B O4 Mo16 19.0(4) . .
M21B O4 Mo16 142.0(3) 3_765 .
Mo21 O4 Mo16 140.1(2) 3_765 .
Mo4 O4 M4B 22.4(11) . .
M16B O4 M4B 102.0(9) . .
M21B O4 M4B 103.8(8) 3_765 .
Mo21 O4 M4B 110.7(8) 3_765 .
Mo16 O4 M4B 109.2(8) . .
Mo13 O5 M13B 20.8(3) . .
Mo13 O5 M8B 146.0(5) . .
M13B O5 M8B 130.0(7) . .
Mo13 O5 Mo8 155.0(3) . .
M13B O5 Mo8 148.9(4) . .
M8B O5 Mo8 23.4(6) . .
Mo2 O6 Mo1 83.31(18) . .
Mo9 O7 Mo10 83.68(19) . .
M18B O8 Mo18 19.9(4) . .
M18B O8 Mo2 147.8(4) . 12_545
Mo18 O8 Mo2 155.5(3) . 12_545
Mo7 O9 M13B 109.7(2) . .
Mo7 O9 M20B 109.6(2) . .
M13B O9 M20B 133.9(4) . .
Mo7 O9 Mo20 108.1(2) . .
M13B O9 Mo20 142.0(3) . .
M20B O9 Mo20 19.8(2) . .
Mo7 O9 Mo13 108.5(2) . .
M13B O9 Mo13 18.2(3) . .
M20B O9 Mo13 141.5(3) . .
Mo20 O9 Mo13 140.3(2) . .
Mo7 O9 Mo7B 23.0(10) . .
M13B O9 Mo7B 103.6(8) . .
M20B O9 Mo7B 103.2(8) . .
Mo20 O9 Mo7B 109.8(7) . .
Mo13 O9 Mo7B 109.9(7) . .
Mo7 O10 Mo7B 0.9(6) . .
Mo22 O11 M22B 21.1(4) . .
Mo22 O11 Mo1 155.7(3) . .
M22B O11 Mo1 148.8(4) . .
Mo16 O12 M16B 21.7(5) . .
Mo16 O12 M6B 143.5(5) . .
M16B O12 M6B 127.6(7) . .
Mo16 O12 Mo6 155.1(3) . .
M16B O12 Mo6 148.7(5) . .
M6B O12 Mo6 24.1(5) . .
Mo19 O13 M19B 21.1(4) . .
Mo19 O13 Mo3 155.8(3) . .
M19B O13 Mo3 149.1(4) . .
Mo19 O13 M3B 143.9(5) . .
M19B O13 M3B 128.1(7) . .
Mo3 O13 M3B 23.9(5) . .
Mo20 O14 M20B 22.7(2) . .
Mo20 O14 Mo8 156.0(3) . .
M20B O14 Mo8 148.7(3) . .
Mo20 O14 M8B 145.3(5) . .
M20B O14 M8B 128.4(6) . .
Mo8 O14 M8B 23.1(5) . .
M18B O15 Mo7 110.3(3) . .
M18B O15 Mo7B 103.9(8) . .
Mo7 O15 Mo7B 23.4(10) . .
M18B O15 Mo18 17.5(3) . .
Mo7 O15 Mo18 108.3(2) . .
Mo7B O15 Mo18 109.3(7) . .
M18B O15 M15B 134.7(4) . .
Mo7 O15 M15B 108.8(3) . .
Mo7B O15 M15B 102.9(8) . .
Mo18 O15 M15B 142.6(3) . .
M18B O15 Mo15 142.0(3) . .
Mo7 O15 Mo15 107.7(2) . .
Mo7B O15 Mo15 110.1(7) . .
Mo18 O15 Mo15 140.6(2) . .
M15B O15 Mo15 20.0(3) . .
M8B O16 Mo6 86.9(5) . .
M8B O16 Mo8 24.6(6) . .
Mo6 O16 Mo8 83.63(19) . .
M8B O16 M6B 81.0(6) . .
Mo6 O16 M6B 25.3(5) . .
Mo8 O16 M6B 88.4(5) . .
Mo7 O17 Mo7B 23.5(10) . .
Mo7 O17 M22B 108.9(3) . .
Mo7B O17 M22B 103.7(8) . .
Mo7 O17 M18B 108.3(2) . .
Mo7B O17 M18B 102.2(8) . .
M22B O17 M18B 137.4(4) . .
Mo7 O17 Mo18 108.5(2) . .
Mo7B O17 Mo18 109.6(8) . .
M22B O17 Mo18 142.5(3) . .
M18B O17 Mo18 17.4(3) . .
Mo7 O17 Mo22 108.3(2) . .
Mo7B O17 Mo22 110.8(8) . .
M22B O17 Mo22 18.4(3) . .
M18B O17 Mo22 143.3(3) . .
Mo18 O17 Mo22 139.7(2) . .
Mo1 O18 Mo2 83.27(18) . .
Mo14 O20 Mo11 83.41(18) . .
Mo7 O21 M15B 109.2(2) . .
Mo7 O21 M13B 108.5(2) . .
M15B O21 M13B 135.2(4) . .
Mo7 O21 Mo15 108.1(2) . .
M15B O21 Mo15 20.1(3) . .
M13B O21 Mo15 143.2(3) . .
Mo7 O21 Mo13 108.3(2) . .
M15B O21 Mo13 142.2(3) . .
M13B O21 Mo13 18.2(3) . .
Mo15 O21 Mo13 140.5(2) . .
Mo7 O21 Mo7B 23.1(10) . .
M15B O21 Mo7B 101.7(8) . .
M13B O21 Mo7B 103.5(8) . .
Mo15 O21 Mo7B 108.8(7) . .
Mo13 O21 Mo7B 110.7(7) . .
Mo4 O22 M12B 109.6(5) . .
Mo4 O22 M16B 109.1(3) . .
M12B O22 M16B 134.5(7) . .
Mo4 O22 M4B 22.6(11) . .
M12B O22 M4B 102.7(10) . .
M16B O22 M4B 103.9(8) . .
Mo4 O22 Mo12 108.3(2) . .
M12B O22 Mo12 19.2(9) . .
M16B O22 Mo12 142.3(3) . .
M4B O22 Mo12 109.1(8) . .
Mo4 O22 Mo16 108.3(2) . .
M12B O22 Mo16 141.9(5) . .
M16B O22 Mo16 19.1(4) . .
M4B O22 Mo16 110.8(8) . .
Mo12 O22 Mo16 140.1(2) . .
Mo6 O23 Mo8 83.52(19) . .
Mo6 O23 M8B 84.6(4) . .
Mo8 O23 M8B 23.9(5) . .
Mo6 O23 M6B 24.4(5) . .
Mo8 O23 M6B 85.6(4) . .
M8B O23 M6B 76.8(6) . .
M4B O24 Mo4 22.7(11) . .
M4B O24 M19B 103.8(9) . .
Mo4 O24 M19B 109.3(3) . .
M4B O24 M12B 102.8(10) . .
Mo4 O24 M12B 108.7(5) . .
M19B O24 M12B 136.1(7) . .
M4B O24 Mo12 110.0(8) . .
Mo4 O24 Mo12 108.2(2) . .
M19B O24 Mo12 142.4(3) . .
M12B O24 Mo12 19.2(9) . .
M4B O24 Mo19 110.0(8) . .
Mo4 O24 Mo19 107.9(2) . .
M19B O24 Mo19 18.5(3) . .
M12B O24 Mo19 143.2(5) . .
Mo12 O24 Mo19 140.0(2) . .
Mo10 O25 Mo9 83.54(19) . .
Mo4 O26 M4B 22.6(11) . .
Mo4 O26 M19B 109.5(3) . .
M4B O26 M19B 102.8(9) . .
Mo4 O26 M17B 109.7(2) . .
M4B O26 M17B 104.6(8) . .
M19B O26 M17B 134.6(4) . .
Mo4 O26 Mo19 108.3(2) . .
M4B O26 Mo19 109.1(8) . .
M19B O26 Mo19 18.5(3) . .
M17B O26 Mo19 141.8(3) . .
Mo4 O26 Mo17 108.3(2) . .
M4B O26 Mo17 110.7(8) . .
M19B O26 Mo17 142.1(3) . .
M17B O26 Mo17 18.54(18) . .
Mo19 O26 Mo17 140.2(2) . .
Mo18 O27 M18B 19.5(3) . .
Mo18 O27 Mo14 155.2(3) . 11_665
M18B O27 Mo14 150.6(4) . 11_665
Mo13 O28 M13B 20.8(3) . .
Mo13 O28 Mo9 156.1(3) . .
M13B O28 Mo9 150.4(4) . .
Mo15 O29 M15B 22.9(3) . .
Mo15 O29 Mo9 155.3(3) . .
M15B O29 Mo9 147.8(4) . .
Mo8 O30 M8B 2.6(3) . .
Mo16 O31 M16B 21.5(5) . .
Mo16 O31 Mo11 155.7(3) . 3_765
M16B O31 Mo11 148.3(5) . 3_765
M17B O32 Mo17 21.4(2) . .
M17B O32 M3B 129.2(6) . .
Mo17 O32 M3B 145.6(6) . .
M17B O32 Mo3 149.2(3) . .
Mo17 O32 Mo3 155.1(3) . .
M3B O32 Mo3 24.4(5) . .
Mo15 O33 M15B 22.9(3) . .
Mo15 O33 Mo2 156.2(3) . 12_545
M15B O33 Mo2 148.5(4) . 12_545
Mo22 O34 M22B 20.8(3) . .
Mo22 O34 Mo14 154.9(3) . 11_665
M22B O34 Mo14 149.6(4) . 11_665
Mo20 O35 M20B 22.5(2) . .
Mo20 O35 Mo1 154.8(3) . .
M20B O35 Mo1 149.2(3) . .
Mo12 O36 M12B 21.6(10) . .
Mo12 O36 M5B 144.4(6) . 2_645
M12B O36 M5B 127.5(11) . 2_645
Mo12 O36 Mo5 155.7(3) . 2_645
M12B O36 Mo5 149.1(8) . 2_645
M5B O36 Mo5 25.3(6) 2_645 2_645
Mo5 O37 Mo3 83.54(19) . .
Mo5 O37 M3B 84.7(5) . .
Mo3 O37 M3B 24.8(5) . .
Mo5 O37 M5B 24.9(5) . .
Mo3 O37 M5B 85.5(5) . .
M3B O37 M5B 76.2(6) . .
Mo17 O39 M17B 21.3(2) . .
Mo17 O39 Mo10 155.8(3) . 3_765
M17B O39 Mo10 149.9(3) . 3_765
Mo15 O40 M15B 1.50(15) . .
Mo21 O41 M21B 22.1(3) . .
Mo21 O41 Mo11 155.9(3) . .
M21B O41 Mo11 149.1(4) . .
Mo14 O42 Mo11 83.22(18) . .
Mo16 O43 M16B 1.9(2) . .
M3B O47 Mo3 25.5(6) . .
M3B O47 Mo5 86.8(5) . .
Mo3 O47 Mo5 83.23(19) . .
M3B O47 M5B 81.1(7) . .
Mo3 O47 M5B 88.9(5) . .
Mo5 O47 M5B 26.0(6) . .
Mo21 O48 M21B 22.1(3) . .
Mo21 O48 Mo10 155.7(3) . .
M21B O48 Mo10 149.0(4) . .
Mo4 O50 M4B 0.8(7) . .
Mo12 O51 M12B 21.9(10) . .
Mo12 O51 M6B 144.1(6) . .
M12B O51 M6B 126.6(11) . .
Mo12 O51 Mo6 155.8(3) . .
M12B O51 Mo6 147.6(8) . .
M6B O51 Mo6 24.4(5) . .
Mo21 O53 M21B 1.33(15) . .
Mo18 O54 M18B 2.10(15) . .
Mo20 O55 M20B 1.25(12) . .
M4B O56 Mo4 1.3(11) . .
M21B O58 Mo21 1.0(2) . .
Mo17 O59 M17B 1.31(11) . .
Mo12 O60 M12B 2.0(4) . .
M16B O62 Mo16 0.3(4) . .
Mo13 O63 M13B 1.60(14) . .
M13B O64 Mo13 0.7(2) . .
M15B O65 Mo15 0.9(2) . .
Mo19 O66 M19B 1.30(17) . .
M19B O67 Mo19 0.7(2) . .
M17B O68 Mo17 1.01(14) . .
C1 O69 Mo14 118.9(5) . .
M12B O70 Mo12 0.8(6) . .
C1 O71 Mo11 118.6(5) . .
M20B O72 Mo20 1.24(17) . .
M18B O73 Mo18 1.5(2) . .
C3 O74 M6B 119.4(8) . .
C3 O74 Mo6 117.4(6) . .
M6B O74 Mo6 3.1(6) . .
C3 O75 M8B 118.0(8) . .
C3 O75 Mo8 118.0(6) . .
M8B O75 Mo8 2.0(6) . .
C5 O76 Mo2 117.3(5) . .
Mo7B O77 Mo7 1.3(10) . .
C5 O78 Mo1 118.0(5) . .
C9 O79 M3B 117.8(8) . .
C9 O79 Mo3 117.7(6) . .
M3B O79 Mo3 2.5(6) . .
C9 O80 M5B 119.4(9) . .
C9 O80 Mo5 116.9(6) . .
M5B O80 Mo5 4.3(6) . .
C7 O81 Mo10 117.1(6) . .
C7 O82 Mo9 117.7(6) . .
Mo22 O83 M22B 1.82(15) . .
M22B O84 Mo22 0.5(2) . .
O71 C1 O69 130.0(8) . .
O71 C1 C2 114.0(10) . .
O69 C1 C2 115.6(10) . .
O71 C1 C2B 113.1(12) . .
O69 C1 C2B 114.5(12) . .
C2 C1 C2B 23.8(11) . .
O85 C2 O86 121(2) . .
O85 C2 C1 119.2(19) . .
O86 C2 C1 116.7(18) . .
O85B C2B O86B 128(3) . .
O85B C2B C1 117(2) . .
O86B C2B C1 115(2) . .
O75 C3 O74 131.6(9) . .
O75 C3 C4 113.8(13) . .
O74 C3 C4 112.9(13) . .
O75 C3 C4B 113.3(12) . .
O74 C3 C4B 114.4(12) . .
C4 C3 C4B 24.7(12) . .
O75 C3 M8B 34.5(5) . .
O74 C3 M8B 97.2(7) . .
C4 C3 M8B 147.3(13) . .
C4B C3 M8B 145.7(12) . .
O75 C3 M6B 98.7(7) . .
O74 C3 M6B 33.0(5) . .
C4 C3 M6B 145.0(13) . .
C4B C3 M6B 145.3(12) . .
M8B C3 M6B 64.2(6) . .
O88 C4 O87 121(3) . .
O88 C4 C3 118(2) . .
O87 C4 C3 120(2) . .
O88B C4B O87B 122(3) . .
O88B C4B C3 118(2) . .
O87B C4B C3 119(2) . .
O78 C5 O76 132.1(8) . .
O78 C5 C6B 114.0(12) . .
O76 C5 C6B 112.8(11) . .
O78 C5 C6 113.8(11) . .
O76 C5 C6 113.2(11) . .
C6B C5 C6 22.3(11) . .
O89 C6 O90 124(3) . .
O89 C6 C5 117(2) . .
O90 C6 C5 118(2) . .
O90B C6B O89B 123(3) . .
O90B C6B C5 118(2) . .
O89B C6B C5 119(2) . .
O81 C7 O82 132.3(9) . .
O81 C7 C8 113.1(11) . .
O82 C7 C8 114.0(11) . .
O81 C7 C8B 111.3(13) . .
O82 C7 C8B 114.1(13) . .
C8 C7 C8B 26.7(11) . .
O92 C8 O91 121(2) . .
O92 C8 C7 118(2) . .
O91 C8 C7 119(2) . .
O91B C8B O92B 122(3) . .
O91B C8B C7 118(2) . .
O92B C8B C7 116(2) . .
O79 C9 O80 132.4(9) . .
O79 C9 C10B 115.0(13) . .
O80 C9 C10B 111.4(13) . .
O79 C9 C10 115.0(12) . .
O80 C9 C10 111.2(12) . .
C10B C9 C10 25.6(12) . .
O79 C9 M3B 34.4(5) . .
O80 C9 M3B 98.0(7) . .
C10B C9 M3B 148.3(13) . .
C10 C9 M3B 147.1(12) . .
O79 C9 M5B 99.9(7) . .
O80 C9 M5B 32.6(5) . .
C10B C9 M5B 143.1(13) . .
C10 C9 M5B 141.7(12) . .
M3B C9 M5B 65.5(6) . .
O93 C10 O94 124(3) . .
O93 C10 C9 119(2) . .
O94 C10 C9 116(2) . .
O94B C10B O93B 124(3) . .
O94B C10B C9 117(2) . .
O93B C10B C9 120(2) . .

loop_
_geom_bond_atom_site_label_1
_geom_bond_atom_site_label_2
_geom_bond_distance
_geom_bond_site_symmetry_2
Mo1 O57 1.686(5) .
Mo1 O18 1.943(5) .
Mo1 O6 1.944(4) .
Mo1 O35 2.049(4) .
Mo1 O11 2.052(4) .
Mo1 O78 2.345(5) .
Mo1 Mo2 2.5835(7) .
Mo2 O19 1.683(5) .
Mo2 O6 1.943(4) .
Mo2 O18 1.946(5) .
Mo2 O33 2.041(5) 11_665
Mo2 O8 2.052(4) 11_665
Mo2 O76 2.338(5) .
Mo3 M3B 0.859(19) .
Mo3 O45 1.673(5) .
Mo3 O47 1.947(5) .
Mo3 O37 1.947(5) .
Mo3 O13 2.050(5) .
Mo3 O32 2.056(5) .
Mo3 O79 2.349(5) .
Mo3 Mo5 2.5878(8) .
Mo3 M5B 2.747(16) .
M3B O79 1.49(2) .
M3B O47 1.945(16) .
M3B O32 2.009(16) .
M3B O37 2.035(16) .
M3B O13 2.090(16) .
M3B C9 2.34(2) .
M3B M5B 2.55(2) .
M3B Mo5 2.677(15) .
Mo4 M4B 0.79(4) .
Mo4 O50 1.664(5) .
Mo4 O3 1.998(4) .
Mo4 O4 1.999(4) .
Mo4 O26 2.001(5) .
Mo4 O22 2.009(4) .
Mo4 O24 2.012(4) .
Mo4 O56 2.323(5) .
M4B O56 1.53(4) .
M4B O24 2.01(3) .
M4B O26 2.04(3) .
M4B O22 2.04(3) .
M4B O3 2.07(3) .
M4B O4 2.07(3) .
M4B O50 2.46(4) .
M4B M12B 3.16(3) .
M4B M19B 3.19(3) .
M4B M16B 3.20(3) .
Mo5 M5B 0.882(19) .
Mo5 O46 1.683(5) .
Mo5 O37 1.938(5) .
Mo5 O47 1.949(5) .
Mo5 O2 2.048(5) 3_765
Mo5 O36 2.050(5) 3_765
Mo5 O80 2.338(6) .
M5B O80 1.47(2) .
M5B O36 1.950(16) 3_765
M5B O47 1.975(17) .
M5B O2 2.062(17) 3_765
M5B O37 2.096(17) .
M5B C9 2.37(2) .
Mo6 M6B 0.857(18) .
Mo6 O52 1.677(5) .
Mo6 O23 1.942(5) .
Mo6 O16 1.942(5) .
Mo6 O12 2.053(5) .
Mo6 O51 2.055(5) .
Mo6 O74 2.346(6) .
Mo6 Mo8 2.5889(8) .
Mo6 M8B 2.668(14) .
M6B O74 1.495(19) .
M6B O16 1.974(15) .
M6B O51 1.978(15) .
M6B O12 2.048(15) .
M6B O23 2.069(16) .
M6B C3 2.393(19) .
M6B M8B 2.54(2) .
M6B Mo8 2.730(15) .
Mo7 Mo7B 0.82(4) .
Mo7 O10 1.670(5) .
Mo7 O9 2.003(4) .
Mo7 O17 2.009(5) .
Mo7 O15 2.010(4) .
Mo7 O1 2.011(4) .
Mo7 O21 2.013(4) .
Mo7 O77 2.331(5) .
Mo7B O77 1.51(4) .
Mo7B O17 2.02(3) .
Mo7B O15 2.03(3) .
Mo7B O1 2.07(3) .
Mo7B O21 2.07(3) .
Mo7B O9 2.09(3) .
Mo7B O10 2.49(4) .
Mo7B M18B 3.17(3) .
Mo7B M15B 3.19(3) .
Mo7B M22B 3.19(3) .
Mo8 M8B 0.826(19) .
Mo8 O30 1.668(5) .
Mo8 O16 1.941(5) .
Mo8 O23 1.945(5) .
Mo8 O5 2.052(5) .
Mo8 O14 2.053(5) .
Mo8 O75 2.356(6) .
M8B O75 1.53(2) .
M8B O16 1.937(15) .
M8B O5 2.006(15) .
M8B O23 2.020(15) .
M8B O14 2.074(15) .
M8B C3 2.39(2) .
M8B O30 2.49(2) .
Mo9 O44 1.684(5) .
Mo9 O7 1.937(5) .
Mo9 O25 1.943(5) .
Mo9 O29 2.051(5) .
Mo9 O28 2.053(5) .
Mo9 O82 2.328(6) .
Mo9 Mo10 2.5874(8) .
Mo10 O38 1.682(5) .
Mo10 O7 1.941(5) .
Mo10 O25 1.942(5) .
Mo10 O48 2.047(5) .
Mo10 O39 2.060(5) 2_645
Mo10 O81 2.337(6) .
Mo11 O61 1.685(5) .
Mo11 O20 1.945(5) .
Mo11 O42 1.949(5) .
Mo11 O31 2.042(5) 2_645
Mo11 O41 2.051(5) .
Mo11 O71 2.358(6) .
Mo11 Mo14 2.5849(8) .
Mo12 M12B 0.68(3) .
Mo12 O60 1.691(5) .
Mo12 O51 1.787(5) .
Mo12 O36 1.794(5) .
Mo12 O22 2.055(4) .
Mo12 O24 2.055(4) .
Mo12 O70 2.417(5) .
M12B O70 1.74(3) .
M12B O51 1.800(18) .
M12B O36 1.834(18) .
M12B O22 2.016(17) .
M12B O24 2.035(17) .
M12B O60 2.37(3) .
Mo13 M13B 0.648(10) .
Mo13 O63 1.698(5) .
Mo13 O28 1.780(5) .
Mo13 O5 1.793(5) .
Mo13 O21 2.057(4) .
Mo13 O9 2.060(4) .
Mo13 O64 2.411(6) .
M13B O64 1.763(12) .
M13B O5 1.795(7) .
M13B O28 1.808(7) .
M13B O9 2.025(7) .
M13B O21 2.044(7) .
M13B O63 2.344(12) .
Mo14 O49 1.690(5) .
Mo14 O20 1.941(5) .
Mo14 O42 1.944(5) .
Mo14 O27 2.043(5) 12_545
Mo14 O34 2.046(5) 12_545
Mo14 O69 2.329(6) .
Mo15 M15B 0.717(9) .
Mo15 O40 1.689(5) .
Mo15 O29 1.793(4) .
Mo15 O33 1.795(4) .
Mo15 O21 2.055(4) .
Mo15 O15 2.068(4) .
Mo15 O65 2.414(5) .
M15B O65 1.698(11) .
M15B O29 1.810(7) .
M15B O33 1.815(7) .
M15B O21 2.046(7) .
M15B O15 2.058(7) .
M15B O40 2.404(11) .
Mo16 M16B 0.678(16) .
Mo16 O43 1.696(5) .
Mo16 O12 1.791(5) .
Mo16 O31 1.797(5) .
Mo16 O22 2.059(4) .
Mo16 O4 2.064(4) .
Mo16 O62 2.415(5) .
M16B O62 1.737(17) .
M16B O12 1.803(10) .
M16B O31 1.834(10) .
M16B O22 2.021(10) .
M16B O4 2.041(10) .
M16B O43 2.371(17) .
Mo17 M17B 0.662(7) .
Mo17 O59 1.696(5) .
Mo17 O39 1.780(5) .
Mo17 O32 1.787(5) .
Mo17 O3 2.061(4) .
Mo17 O26 2.064(4) .
Mo17 O68 2.394(6) .
M17B O68 1.733(9) .
M17B O32 1.785(6) .
M17B O39 1.801(6) .
M17B O26 2.047(6) .
M17B O3 2.062(6) .
M17B O59 2.357(9) .
Mo18 M18B 0.617(11) .
Mo18 O54 1.699(5) .
Mo18 O27 1.789(5) .
Mo18 O8 1.795(4) .
Mo18 O17 2.047(4) .
Mo18 O15 2.052(4) .
Mo18 O73 2.390(6) .
M18B O73 1.775(14) .
M18B O8 1.777(7) .
M18B O27 1.842(8) .
M18B O15 1.994(7) .
M18B O17 2.042(7) .
M18B O54 2.312(14) .
Mo19 M19B 0.660(12) .
Mo19 O66 1.690(5) .
Mo19 O13 1.792(5) .
Mo19 O2 1.798(5) .
Mo19 O24 2.057(5) .
Mo19 O26 2.058(4) .
Mo19 O67 2.415(5) .
M19B O67 1.755(14) .
M19B O2 1.802(8) .
M19B O13 1.806(8) .
M19B O24 2.038(8) .
M19B O26 2.045(8) .
M19B O66 2.349(14) .
Mo20 M20B 0.704(7) .
Mo20 O55 1.693(5) .
Mo20 O14 1.786(5) .
Mo20 O35 1.789(4) .
Mo20 O1 2.052(4) .
Mo20 O9 2.055(4) .
Mo20 O72 2.407(5) .
M20B O72 1.705(10) .
M20B O14 1.789(6) .
M20B O35 1.812(6) .
M20B O9 2.046(6) .
M20B O1 2.055(6) .
M20B O55 2.396(10) .
Mo21 M21B 0.687(10) .
Mo21 O53 1.689(5) .
Mo21 O41 1.783(5) .
Mo21 O48 1.791(5) .
Mo21 O3 2.053(4) 2_645
Mo21 O4 2.056(4) 2_645
Mo21 O58 2.408(5) .
M21B O58 1.722(12) .
M21B O48 1.794(7) .
M21B O41 1.799(8) .
M21B O3 2.038(7) 2_645
M21B O4 2.051(7) 2_645
M21B O53 2.375(12) .
Mo22 M22B 0.654(11) .
Mo22 O83 1.702(5) .
Mo22 O11 1.784(4) .
Mo22 O34 1.794(5) .
Mo22 O17 2.058(4) .
Mo22 O1 2.062(4) .
Mo22 O84 2.409(6) .
M22B O84 1.756(13) .
M22B O11 1.795(8) .
M22B O34 1.823(8) .
M22B O1 2.022(7) .
M22B O17 2.038(7) .
M22B O83 2.354(13) .
O2 Mo5 2.048(5) 2_645
O2 M5B 2.062(17) 2_645
O3 M21B 2.038(7) 3_765
O3 Mo21 2.053(4) 3_765
O4 M21B 2.051(7) 3_765
O4 Mo21 2.056(4) 3_765
O8 Mo2 2.051(4) 12_545
O27 Mo14 2.043(5) 11_665
O31 Mo11 2.042(5) 3_765
O33 Mo2 2.041(5) 12_545
O34 Mo14 2.046(5) 11_665
O36 M5B 1.950(16) 2_645
O36 Mo5 2.050(5) 2_645
O39 Mo10 2.060(5) 3_765
O69 C1 1.258(11) .
O71 C1 1.253(10) .
O74 C3 1.274(11) .
O75 C3 1.246(11) .
O76 C5 1.270(10) .
O78 C5 1.224(10) .
O79 C9 1.233(11) .
O80 C9 1.282(11) .
O81 C7 1.258(12) .
O82 C7 1.256(12) .
C1 C2 1.53(2) .
C1 C2B 1.63(3) .
C2 O85 1.20(3) .
C2 O86 1.26(3) .
C2B O85B 1.19(3) .
C2B O86B 1.20(3) .
C3 C4 1.54(3) .
C3 C4B 1.55(3) .
C4 O88 1.24(3) .
C4 O87 1.26(3) .
C4B O88B 1.19(3) .
C4B O87B 1.25(3) .
C5 C6B 1.59(3) .
C5 C6 1.59(3) .
C6 O89 1.22(3) .
C6 O90 1.23(3) .
C6B O90B 1.22(3) .
C6B O89B 1.23(3) .
C7 C8 1.56(2) .
C7 C8B 1.61(3) .
C8 O92 1.26(3) .
C8 O91 1.28(3) .
C8B O91B 1.20(3) .
C8B O92B 1.26(3) .
C9 C10B 1.56(3) .
C9 C10 1.58(3) .
C10 O93 1.20(3) .
C10 O94 1.27(3) .
C10B O94B 1.24(3) .
C10B O93B 1.25(3) .
O107 O148 0.87(3) .
O110 O137 1.01(3) .
O113 O139 1.05(3) .
O118 O150 1.18(5) .
O119 O140 1.53(4) .
O120 O136 1.72(4) .
O127 O141 1.79(4) 12_545
O129 O144 1.43(4) .
O138 O142 1.75(6) .
O141 O127 1.79(4) 11_665
O147 O152 1.64(8) .
O151 O154 1.15(5) .
O158 O166 1.31(5) .
